data_2242622
loop_
_publ_author_name
'Doboszewski, Bogdan'
'Nazarenko, Alexander Y.'
'Nemykin, Victor N.'
'e Silva, Maria Joselice'

_publ_section_title
;
 Crystal structure of
 (<i>S</i>)-1-<i>O</i>-<i>tert</i>-butyldiphenylsilylglycerol: eight
 chiral molecules in a triclinic cell
;
_journal_issue 9
_journal_name_full 'Acta Crystallographica Section E'
_journal_page_first 1373
_journal_page_last 1379
_journal_paper_doi 10.1107/S2056989018012021
_journal_volume 74
_journal_year 2018
_chemical_formula_moiety 'C19 H26 O3 Si'
_chemical_formula_sum 'C19 H26 O3 Si'
_chemical_formula_weight 330.49
_chemical_melting_point 334
_chemical_name_common (S)-1-O-t-butyldiphenylsilylglycerol
_chemical_name_systematic (S)-1-O-t-butyldiphenylsilylpropane-2,3-diol
_space_group_crystal_system triclinic
_space_group_IT_number 1
_space_group_name_Hall 'P 1'
_space_group_name_H-M_alt 'P 1'
_symmetry_space_group_name_Hall 'P 1'
_symmetry_space_group_name_H-M 'P 1'
_atom_sites_solution_hydrogens mixed
_cell_angle_alpha 110.901(2)
_cell_angle_beta 91.705(2)
_cell_angle_gamma 92.851(2)
_cell_formula_units_Z 8
_cell_length_a 14.7922(10)
_cell_length_b 15.6306(10)
_cell_length_c 17.2048(11)
_cell_measurement_reflns_used 9308
_cell_measurement_temperature 173(2)
_cell_measurement_theta_max 27.61
_cell_measurement_theta_min 2.91
_cell_volume 3706.8(4)
_computing_cell_refinement
;
SAINT  (Bruker, 2013)
;
_computing_data_collection
;
APEX2 (Bruker, 2013)
;
_computing_data_reduction
;
SAINT v8.34A (Bruker, 2013)
;
_computing_molecular_graphics
;
<i>OLEX2</i> (Dolomanov <i>et al.</i>,  2009)
;
_computing_publication_material
;
<i>OLEX2</i> (Dolomanov <i>et al.</i>,  2009)
;
_computing_structure_refinement
;
ShelXL (Sheldrick, 2015b)
;
_computing_structure_solution
;
SHELXT (Sheldrick, 2015a)
;
_diffrn_ambient_temperature 173.15
_diffrn_measured_fraction_theta_full 0.999
_diffrn_measured_fraction_theta_max 0.996
_diffrn_measurement_device_type 'Bruker PHOTON-100 CMOS'
_diffrn_measurement_method '\w scans'
_diffrn_radiation_type MoK\a
_diffrn_radiation_wavelength 0.71073
_diffrn_reflns_av_R_equivalents 0.0335
_diffrn_reflns_limit_h_max 19
_diffrn_reflns_limit_h_min -19
_diffrn_reflns_limit_k_max 20
_diffrn_reflns_limit_k_min -20
_diffrn_reflns_limit_l_max 22
_diffrn_reflns_limit_l_min -22
_diffrn_reflns_number 120838
_diffrn_reflns_theta_full 25.242
_diffrn_reflns_theta_max 27.593
_diffrn_reflns_theta_min 2.761
_diffrn_standards_number 0
_exptl_absorpt_coefficient_mu 0.139
_exptl_absorpt_correction_T_max 0.950
_exptl_absorpt_correction_T_min 0.907
_exptl_absorpt_correction_type multi-scan
_exptl_absorpt_process_details
;
(SADABS; Krause <i>et al.</i>,  2015)
;
_exptl_crystal_colour colourless
_exptl_crystal_density_diffrn 1.184
_exptl_crystal_description block
_exptl_crystal_F_000 1424
_exptl_crystal_size_max 0.6
_exptl_crystal_size_mid 0.45
_exptl_crystal_size_min 0.37
_refine_diff_density_max 0.325
_refine_diff_density_min -0.252
_refine_ls_abs_structure_details
;
Flack x determined using 11980 quotients
[(<i>I</i>^+^)-(<i>I</i>^-^)]/[(<i>I</i>^+^)+(<i>I</i>^-^)]
(Parsons et al., 2013
;
_refine_ls_abs_structure_Flack -0.008(18)
_refine_ls_extinction_method none
_refine_ls_goodness_of_fit_ref 1.030
_refine_ls_hydrogen_treatment constr
_refine_ls_matrix_type full
_refine_ls_number_parameters 1857
_refine_ls_number_reflns 34177
_refine_ls_number_restraints 272
_refine_ls_restrained_S_all 1.055
_refine_ls_R_factor_all 0.0604
_refine_ls_R_factor_gt 0.0457
_refine_ls_shift/su_max 0.001
_refine_ls_shift/su_mean 0.000
_refine_ls_structure_factor_coef Fsqd
_refine_ls_weighting_details 'w=1/[\s^2^(Fo^2^)+(0.0633P)^2^+0.5751P] where P=(Fo^2^+2Fc^2^)/3'
_refine_ls_weighting_scheme calc
_refine_ls_wR_factor_gt 0.1095
_refine_ls_wR_factor_ref 0.1183
_reflns_number_gt 28468
_reflns_number_total 34177
_reflns_threshold_expression 'I > 2\s(I)'
_cod_data_source_file zl2734sup1.cif
_cod_data_source_block 2
_cod_database_code 2242622
_shelx_space_group_comment
;
The symmetry employed for this shelxl refinement is uniquely defined
by the following loop, which should always be used as a source of
symmetry information in preference to the above space-group names.
They are only intended as comments.
;

loop_
_space_group_symop_operation_xyz
'x, y, z'

loop_
_atom_site_type_symbol
_atom_site_label
_atom_site_fract_x
_atom_site_fract_y
_atom_site_fract_z
_atom_site_U_iso_or_equiv
_atom_site_adp_type
_atom_site_calc_flag
_atom_site_occupancy
_atom_site_disorder_assembly
_atom_site_disorder_group
Si Si1 0.61557(5) 0.63297(5) 0.22560(5) 0.02855(17) Uani d 1 . .
O O1 0.66840(14) 0.57278(14) 0.27224(13) 0.0346(5) Uani d 1 . .
O O2 0.68848(16) 0.54615(18) 0.42796(15) 0.0452(6) Uani d 1 . .
H H2 0.705997 0.529953 0.467222 0.068 Uiso calc 1 . .
O O3 0.7951(2) 0.3905(2) 0.3604(2) 0.0606(7) Uani d 1 . .
H H3A 0.747064 0.378765 0.380569 0.091 Uiso calc 0.639(6) A 1
H H3B 0.795846 0.419177 0.412029 0.091 Uiso calc 0.361(6) A 2
C C1 0.5524(2) 0.7205(2) 0.30591(19) 0.0340(7) Uani d 1 . .
C C2 0.5274(3) 0.8011(2) 0.2966(2) 0.0483(9) Uani d 1 . .
H H2A 0.544775 0.813773 0.248951 0.058 Uiso calc 1 . .
C C3 0.4777(3) 0.8633(3) 0.3555(3) 0.0658(12) Uani d 1 . .
H H3 0.460769 0.917620 0.347794 0.079 Uiso calc 1 . .
C C4 0.4529(3) 0.8457(3) 0.4257(3) 0.0593(11) Uani d 1 . .
H H4 0.418841 0.887937 0.466264 0.071 Uiso calc 1 . .
C C5 0.4777(2) 0.7673(3) 0.4366(2) 0.0474(8) Uani d 1 . .
H H5 0.461046 0.755482 0.484906 0.057 Uiso calc 1 . .
C C6 0.5269(2) 0.7051(2) 0.3775(2) 0.0390(7) Uani d 1 . .
H H6 0.543587 0.650948 0.385867 0.047 Uiso calc 1 . .
C C7 0.5347(2) 0.5462(2) 0.14620(19) 0.0329(6) Uani d 1 . .
C C8 0.5829(3) 0.4621(2) 0.0930(2) 0.0455(8) Uani d 1 . .
H H8A 0.538038 0.415754 0.056636 0.068 Uiso calc 1 . .
H H8B 0.615110 0.436559 0.129417 0.068 Uiso calc 1 . .
H H8C 0.626239 0.480349 0.058893 0.068 Uiso calc 1 . .
C C9 0.4620(2) 0.5143(3) 0.1936(2) 0.0460(8) Uani d 1 . .
H H9A 0.419054 0.468904 0.153671 0.069 Uiso calc 1 . .
H H9B 0.429637 0.567102 0.227258 0.069 Uiso calc 1 . .
H H9C 0.490955 0.486617 0.230013 0.069 Uiso calc 1 . .
C C10 0.4867(2) 0.5889(3) 0.0898(2) 0.0431(8) Uani d 1 . .
H H10G 0.437828 0.545950 0.055962 0.065 Uiso calc 1 . .
H H10H 0.530407 0.602039 0.053152 0.065 Uiso calc 1 . .
H H10I 0.461250 0.646110 0.124262 0.065 Uiso calc 1 . .
C C11 0.7015(2) 0.6934(2) 0.18167(19) 0.0302(6) Uani d 1 . .
C C12 0.7529(2) 0.7704(2) 0.2364(2) 0.0393(7) Uani d 1 . .
H H12 0.740456 0.792358 0.293771 0.047 Uiso calc 1 . .
C C13 0.8208(2) 0.8154(2) 0.2096(2) 0.0448(8) Uani d 1 . .
H H13 0.855230 0.866499 0.248463 0.054 Uiso calc 1 . .
C C14 0.8384(2) 0.7856(3) 0.1261(2) 0.0442(8) Uani d 1 . .
H H14 0.884120 0.816929 0.106831 0.053 Uiso calc 1 . .
C C15 0.7891(2) 0.7102(2) 0.0708(2) 0.0428(8) Uani d 1 . .
H H15 0.801497 0.689047 0.013357 0.051 Uiso calc 1 . .
C C16 0.7218(2) 0.6651(2) 0.0981(2) 0.0352(7) Uani d 1 . .
H H16 0.688497 0.613306 0.058969 0.042 Uiso calc 1 . .
C C17 0.7433(2) 0.6106(2) 0.3306(2) 0.0371(7) Uani d 1 . .
H H17A 0.729334 0.671398 0.370523 0.045 Uiso calc 1 . .
H H17B 0.797399 0.618993 0.300940 0.045 Uiso calc 1 . .
C C18 0.7625(2) 0.5474(2) 0.3769(2) 0.0402(7) Uani d 1 . .
H H18A 0.818473 0.572368 0.413819 0.048 Uiso calc 1 . .
C C19 0.7781(3) 0.4516(3) 0.3180(3) 0.0518(9) Uani d 1 . .
H H19A 0.724008 0.427300 0.279518 0.062 Uiso calc 1 . .
H H19B 0.830299 0.454447 0.284152 0.062 Uiso calc 1 . .
Si Si2 0.38999(6) 0.35632(6) 0.76076(5) 0.0347(2) Uani d 1 . .
Si Si3 0.10055(6) 0.64607(6) 0.24174(5) 0.03348(18) Uani d 1 . .
O O4 0.31610(19) 0.39614(18) 0.71207(16) 0.0540(7) Uani d 1 . .
O O5 0.2475(2) 0.3925(2) 0.50721(17) 0.0603(7) Uani d 1 . .
H H5A 0.272291 0.418354 0.477398 0.090 Uiso calc 1 . .
O O6 0.24708(17) 0.58801(16) 0.60938(16) 0.0470(6) Uani d 1 . .
H H6A 0.222646 0.634852 0.639887 0.071 Uiso calc 1 . .
O O7 0.17269(16) 0.60173(17) 0.28903(15) 0.0436(6) Uani d 1 . .
O O8 0.19451(16) 0.60092(19) 0.45560(15) 0.0473(6) Uani d 1 . .
H H8 0.210019 0.575794 0.489259 0.071 Uiso calc 1 . .
O O9 0.33162(19) 0.4687(2) 0.4118(2) 0.0656(8) Uani d 1 . .
H H9 0.388231 0.478168 0.417891 0.098 Uiso calc 1 . .
C C21 0.4449(2) 0.2565(2) 0.6864(2) 0.0383(7) Uani d 1 . .
C C22 0.4248(3) 0.1642(2) 0.6775(2) 0.0518(9) Uani d 1 . .
H H22 0.381759 0.150942 0.712178 0.062 Uiso calc 1 . .
C C23 0.4654(3) 0.0927(3) 0.6204(3) 0.0601(10) Uani d 1 . .
H H23A 0.449732 0.031186 0.615460 0.072 Uiso calc 1 . .
C C24 0.5276(3) 0.1105(3) 0.5714(3) 0.0622(10) Uani d 1 . .
H H24A 0.556168 0.061160 0.532476 0.075 Uiso calc 1 . .
C C25 0.5506(3) 0.2006(3) 0.5770(3) 0.0598(10) Uani d 1 . .
H H25 0.594013 0.212632 0.542022 0.072 Uiso calc 1 . .
C C26 0.5086(3) 0.2720(3) 0.6348(2) 0.0480(9) Uani d 1 . .
H H26 0.524077 0.333246 0.638913 0.058 Uiso calc 1 . .
C C27 0.3270(3) 0.3309(3) 0.8451(2) 0.0497(9) Uani d 1 . .
C C28 0.2433(3) 0.2642(3) 0.8079(3) 0.0764(14) Uani d 1 . .
H H28A 0.207059 0.259276 0.853060 0.115 Uiso calc 1 . .
H H28B 0.263080 0.203575 0.774754 0.115 Uiso calc 1 . .
H H28C 0.206555 0.287299 0.772213 0.115 Uiso calc 1 . .
C C29 0.3890(4) 0.2924(4) 0.8948(3) 0.0764(14) Uani d 1 . .
H H29A 0.353999 0.275761 0.935316 0.115 Uiso calc 1 . .
H H29B 0.437478 0.338793 0.924124 0.115 Uiso calc 1 . .
H H29C 0.415617 0.237756 0.856849 0.115 Uiso calc 1 . .
C C30 0.2927(3) 0.4218(3) 0.9033(3) 0.0674(12) Uani d 1 . .
H H30A 0.260348 0.411085 0.948172 0.101 Uiso calc 1 . .
H H30B 0.251584 0.445934 0.871540 0.101 Uiso calc 1 . .
H H30C 0.344352 0.466251 0.927151 0.101 Uiso calc 1 . .
C C31 0.4776(2) 0.4533(2) 0.8092(2) 0.0355(7) Uani d 1 . .
C C32 0.5650(2) 0.4409(2) 0.8342(2) 0.0476(9) Uani d 1 . .
H H32 0.582168 0.380688 0.826039 0.057 Uiso calc 1 . .
C C33 0.6269(3) 0.5145(3) 0.8707(3) 0.0533(9) Uani d 1 . .
H H33A 0.685887 0.504310 0.887459 0.064 Uiso calc 1 . .
C C34 0.6044(3) 0.6023(3) 0.8830(2) 0.0478(9) Uani d 1 . .
H H34A 0.647800 0.652567 0.907077 0.057 Uiso calc 1 . .
C C35 0.5185(3) 0.6169(2) 0.8602(3) 0.0529(9) Uani d 1 . .
H H35 0.501710 0.677555 0.869613 0.064 Uiso calc 1 . .
C C36 0.4561(3) 0.5430(2) 0.8233(2) 0.0462(8) Uani d 1 . .
H H36 0.397095 0.554003 0.807242 0.055 Uiso calc 1 . .
C C37 0.2802(3) 0.3611(3) 0.6287(3) 0.0555(10) Uani d 1 . .
H H37A 0.216514 0.337672 0.627291 0.067 Uiso calc 1 . .
H H37B 0.315245 0.309367 0.595464 0.067 Uiso calc 1 . .
C C38 0.2840(3) 0.4340(3) 0.5911(2) 0.0481(8) Uani d 1 . .
H H38 0.348679 0.455308 0.590393 0.058 Uiso calc 1 . .
C C39 0.2321(3) 0.5149(3) 0.6409(2) 0.0495(9) Uani d 1 . .
H H39A 0.166564 0.496396 0.636278 0.059 Uiso calc 1 . .
H H39B 0.252728 0.536109 0.700348 0.059 Uiso calc 1 . .
C C41 0.0410(2) 0.7390(2) 0.3209(2) 0.0376(7) Uani d 1 . .
C C42 0.0494(3) 0.8323(3) 0.3337(3) 0.0599(11) Uani d 1 . .
H H42 0.088048 0.853378 0.300226 0.072 Uiso calc 1 . .
C C43 0.0020(4) 0.8950(3) 0.3950(3) 0.0744(15) Uani d 1 . .
H H43 0.008810 0.958349 0.402646 0.089 Uiso calc 1 . .
C C44 -0.0542(3) 0.8671(3) 0.4442(3) 0.0634(12) Uani d 1 . .
H H44 -0.086481 0.910565 0.485541 0.076 Uiso calc 1 . .
C C45 -0.0636(3) 0.7758(3) 0.4334(2) 0.0518(9) Uani d 1 . .
H H45 -0.102430 0.755647 0.467251 0.062 Uiso calc 1 . .
C C46 -0.0162(2) 0.7130(2) 0.3729(2) 0.0419(8) Uani d 1 . .
H H46 -0.022933 0.650048 0.366591 0.050 Uiso calc 1 . .
C C47 0.1578(3) 0.6825(3) 0.1614(2) 0.0495(9) Uani d 1 . .
C C48 0.1987(4) 0.5973(3) 0.0999(3) 0.0744(14) Uani d 1 . .
H H48A 0.229375 0.614119 0.057157 0.112 Uiso calc 1 . .
H H48B 0.150314 0.549721 0.073359 0.112 Uiso calc 1 . .
H H48C 0.242562 0.573971 0.129996 0.112 Uiso calc 1 . .
C C49 0.0878(3) 0.7182(4) 0.1151(3) 0.0726(13) Uani d 1 . .
H H49A 0.117155 0.734754 0.071687 0.109 Uiso calc 1 . .
H H49B 0.061952 0.772384 0.154482 0.109 Uiso calc 1 . .
H H49C 0.039360 0.670251 0.089514 0.109 Uiso calc 1 . .
C C50 0.2359(3) 0.7568(3) 0.1986(3) 0.0706(13) Uani d 1 . .
H H50A 0.262850 0.772922 0.153858 0.106 Uiso calc 1 . .
H H50B 0.282146 0.733200 0.226143 0.106 Uiso calc 1 . .
H H50C 0.212228 0.811495 0.239252 0.106 Uiso calc 1 . .
C C51 0.0160(2) 0.5479(2) 0.18866(18) 0.0318(6) Uani d 1 . .
C C52 -0.0714(2) 0.5610(2) 0.1654(2) 0.0380(7) Uani d 1 . .
H H52 -0.089258 0.621608 0.176580 0.046 Uiso calc 1 . .
C C53 -0.1335(2) 0.4869(2) 0.1261(2) 0.0446(8) Uani d 1 . .
H H53 -0.193097 0.497211 0.110943 0.054 Uiso calc 1 . .
C C54 -0.1083(3) 0.3993(2) 0.1094(2) 0.0457(8) Uani d 1 . .
H H54 -0.150783 0.348825 0.082734 0.055 Uiso calc 1 . .
C C55 -0.0225(3) 0.3839(2) 0.1308(2) 0.0467(8) Uani d 1 . .
H H55 -0.005344 0.322910 0.118823 0.056 Uiso calc 1 . .
C C56 0.0396(2) 0.4577(2) 0.1701(2) 0.0418(8) Uani d 1 . .
H H56 0.099169 0.446466 0.184565 0.050 Uiso calc 1 . .
C C57 0.2420(3) 0.6539(3) 0.3485(2) 0.0524(9) Uani d 1 . .
H H57A 0.219977 0.714100 0.382106 0.063 Uiso calc 1 . .
H H57B 0.295409 0.665044 0.319221 0.063 Uiso calc 1 . .
C C58 0.2690(2) 0.6044(3) 0.4045(2) 0.0461(8) Uani d 1 . .
H H58 0.321530 0.640262 0.441863 0.055 Uiso calc 1 . .
C C59 0.2974(3) 0.5106(3) 0.3569(2) 0.0552(10) Uani d 1 . .
H H59A 0.244848 0.472443 0.322881 0.066 Uiso calc 1 . .
H H59B 0.344784 0.514587 0.318656 0.066 Uiso calc 1 . .
Si Si4 0.37456(6) 0.86218(6) 0.77683(6) 0.03321(19) Uani d 1 . .
O O10 0.41874(16) 0.76503(16) 0.72834(16) 0.0457(6) Uani d 1 . .
O O11 0.4219(2) 0.6208(2) 0.56680(16) 0.0578(7) Uani d 1 . .
H H11 0.370089 0.606887 0.579022 0.087 Uiso calc 1 . .
O O12 0.5586(2) 0.49972(19) 0.5625(2) 0.0663(8) Uani d 1 . .
H H12G 0.519413 0.485798 0.522853 0.099 Uiso calc 1 . .
C C61 0.2884(2) 0.8274(2) 0.8391(2) 0.0393(7) Uani d 1 . .
C C62 0.2184(3) 0.8830(4) 0.8747(3) 0.0618(10) Uani d 1 . .
H H62 0.217753 0.942365 0.871275 0.074 Uiso calc 1 . .
C C63 0.1505(3) 0.8545(4) 0.9144(3) 0.0793(12) Uani d 1 . .
H H63 0.103453 0.893447 0.938107 0.095 Uiso calc 1 . .
C C64 0.1516(4) 0.7686(5) 0.9194(3) 0.0839(12) Uani d 1 . .
H H64 0.103948 0.747726 0.945399 0.101 Uiso calc 1 . .
C C65 0.2190(4) 0.7139(4) 0.8882(4) 0.0842(13) Uani d 1 . .
H H65 0.219757 0.655668 0.893925 0.101 Uiso calc 1 . .
C C66 0.2890(3) 0.7425(3) 0.8467(3) 0.0597(11) Uani d 1 . .
H H66 0.336169 0.703316 0.824157 0.072 Uiso calc 1 . .
C C67 0.4626(2) 0.9501(2) 0.8451(2) 0.0414(8) Uani d 1 . .
C C68 0.4201(3) 1.0367(3) 0.9009(3) 0.0672(13) Uani d 1 . .
H H68A 0.467078 1.078189 0.939270 0.101 Uiso calc 1 . .
H H68B 0.373305 1.019875 0.932930 0.101 Uiso calc 1 . .
H H68C 0.392808 1.067597 0.866323 0.101 Uiso calc 1 . .
C C69 0.5325(3) 0.9768(3) 0.7928(3) 0.0579(10) Uani d 1 . .
H H69A 0.580312 1.018482 0.829653 0.087 Uiso calc 1 . .
H H69B 0.502874 1.007501 0.759177 0.087 Uiso calc 1 . .
H H69C 0.559050 0.921511 0.755977 0.087 Uiso calc 1 . .
C C70 0.5096(3) 0.9068(3) 0.9015(2) 0.0473(8) Uani d 1 . .
H H70A 0.557287 0.950150 0.936910 0.071 Uiso calc 1 . .
H H70B 0.536528 0.850493 0.866998 0.071 Uiso calc 1 . .
H H70C 0.465048 0.891969 0.936577 0.071 Uiso calc 1 . .
C C71 0.3122(2) 0.8996(2) 0.6994(2) 0.0366(7) Uani d 1 . .
C C72 0.2693(3) 0.9814(2) 0.7197(3) 0.0521(9) Uani d 1 . .
H H72 0.277270 1.024784 0.774916 0.063 Uiso calc 1 . .
C C73 0.2157(3) 1.0020(3) 0.6627(3) 0.0611(11) Uani d 1 . .
H H73 0.186719 1.058177 0.678800 0.073 Uiso calc 1 . .
C C74 0.2044(3) 0.9403(3) 0.5820(3) 0.0631(10) Uani d 1 . .
H H74 0.168500 0.953849 0.541733 0.076 Uiso calc 1 . .
C C75 0.2453(4) 0.8598(4) 0.5608(3) 0.0763(12) Uani d 1 . .
H H75 0.236529 0.816417 0.505626 0.092 Uiso calc 1 . .
C C76 0.2994(3) 0.8400(3) 0.6179(2) 0.0656(11) Uani d 1 . .
H H76 0.328616 0.783888 0.600817 0.079 Uiso calc 1 . .
C C77 0.4973(2) 0.7387(2) 0.6848(2) 0.0482(9) Uani d 1 . .
H H77A 0.550854 0.751983 0.724164 0.058 Uiso calc 1 . .
H H77B 0.506909 0.772828 0.646718 0.058 Uiso calc 1 . .
C C78 0.4843(2) 0.6368(2) 0.6357(2) 0.0432(7) Uani d 1 . .
H H78 0.460534 0.604494 0.672396 0.052 Uiso calc 1 . .
C C79 0.5709(3) 0.5980(3) 0.6008(3) 0.0650(10) Uani d 1 . .
H H79A 0.590214 0.624221 0.558912 0.078 Uiso calc 1 . .
H H79B 0.618911 0.614593 0.645882 0.078 Uiso calc 1 . .
Si Si5 0.88899(6) 0.87732(6) 0.77004(5) 0.0360(2) Uani d 1 . .
O O13 0.97184(15) 0.81163(15) 0.73036(13) 0.0368(5) Uani d 1 . .
O O14 1.13413(17) 0.7200(2) 0.68654(16) 0.0551(7) Uani d 1 . .
H H14G 1.115522 0.742604 0.734869 0.083 Uiso calc 1 . .
O O15 0.93514(15) 0.61301(17) 0.54848(15) 0.0422(5) Uani d 1 . .
H H15H 0.956050 0.581933 0.502834 0.063 Uiso calc 1 . .
C C81 0.8096(2) 0.8807(2) 0.6847(2) 0.0392(7) Uani d 1 . .
C C82 0.7860(3) 0.9629(3) 0.6773(2) 0.0521(9) Uani d 1 . .
H H82 0.811412 1.019470 0.716235 0.062 Uiso calc 1 . .
C C83 0.7256(3) 0.9632(3) 0.6136(3) 0.0642(11) Uani d 1 . .
H H83 0.710298 1.019869 0.609663 0.077 Uiso calc 1 . .
C C84 0.6883(3) 0.8827(3) 0.5568(3) 0.0594(11) Uani d 1 . .
H H84 0.647231 0.883570 0.513635 0.071 Uiso calc 1 . .
C C85 0.7102(3) 0.8003(3) 0.5620(2) 0.0546(10) Uani d 1 . .
H H85 0.684059 0.744329 0.522583 0.066 Uiso calc 1 . .
C C86 0.7707(3) 0.7992(3) 0.6249(2) 0.0486(8) Uani d 1 . .
H H86 0.786030 0.741962 0.627421 0.058 Uiso calc 1 . .
C C87 0.8329(3) 0.8232(3) 0.8404(3) 0.0569(9) Uani d 1 . .
C C88 0.8145(4) 0.7199(3) 0.7953(3) 0.0772(13) Uani d 1 . .
H H88A 0.784276 0.693475 0.832218 0.116 Uiso calc 1 . .
H H88B 0.871941 0.691365 0.779412 0.116 Uiso calc 1 . .
H H88C 0.775386 0.708560 0.745135 0.116 Uiso calc 1 . .
C C89 0.7422(3) 0.8633(4) 0.8654(3) 0.0762(13) Uani d 1 . .
H H89A 0.712475 0.832730 0.899577 0.114 Uiso calc 1 . .
H H89B 0.703724 0.853773 0.815293 0.114 Uiso calc 1 . .
H H89C 0.751721 0.929133 0.897523 0.114 Uiso calc 1 . .
C C90 0.8941(4) 0.8410(5) 0.9179(3) 0.0868(14) Uani d 1 . .
H H90A 0.863326 0.816842 0.956117 0.130 Uiso calc 1 . .
H H90B 0.907986 0.907146 0.945477 0.130 Uiso calc 1 . .
H H90C 0.950552 0.810345 0.901937 0.130 Uiso calc 1 . .
C C91 0.9387(2) 0.9961(2) 0.8319(2) 0.0414(8) Uani d 1 . .
C C92 1.0319(3) 1.0137(3) 0.8372(2) 0.0482(9) Uani d 1 . .
H H92 1.068546 0.965727 0.807236 0.058 Uiso calc 1 . .
C C93 1.0738(3) 1.0983(3) 0.8845(3) 0.0634(11) Uani d 1 . .
H H93 1.137852 1.108179 0.886986 0.076 Uiso calc 1 . .
C C94 1.0203(4) 1.1684(3) 0.9284(3) 0.0645(12) Uani d 1 . .
H H94 1.047913 1.226828 0.961506 0.077 Uiso calc 1 . .
C C95 0.9289(4) 1.1539(3) 0.9240(2) 0.0625(12) Uani d 1 . .
H H95 0.892827 1.202247 0.954195 0.075 Uiso calc 1 . .
C C96 0.8877(3) 1.0696(3) 0.8762(2) 0.0525(9) Uani d 1 . .
H H96 0.823511 1.061164 0.873208 0.063 Uiso calc 1 . .
C C97 1.0121(2) 0.8006(2) 0.6532(2) 0.0399(7) Uani d 1 . .
H H97A 1.054618 0.854017 0.659980 0.048 Uiso calc 1 . .
H H97B 0.964574 0.796738 0.610144 0.048 Uiso calc 1 . .
C C98 1.0621(2) 0.7141(2) 0.6268(2) 0.0398(7) Uani d 1 . .
H H98 1.089808 0.707268 0.572764 0.048 Uiso calc 1 . .
C C99 1.0020(2) 0.6284(2) 0.6137(2) 0.0440(8) Uani d 1 . .
H H99A 1.039672 0.574830 0.600024 0.053 Uiso calc 1 . .
H H99B 0.971929 0.634526 0.665888 0.053 Uiso calc 1 . .
Si Si6 0.88543(6) 0.36523(7) 0.77272(6) 0.0399(2) Uani d 1 . .
C C101 0.9447(2) 0.2703(3) 0.6969(2) 0.0443(8) Uani d 1 . .
C C102 0.9536(3) 0.1857(3) 0.7070(3) 0.0554(10) Uani d 1 . .
H H102 0.926651 0.175095 0.752448 0.066 Uiso calc 1 . .
C C103 1.0004(3) 0.1182(3) 0.6524(3) 0.0677(12) Uani d 1 . .
H H103 1.005342 0.061591 0.660496 0.081 Uiso calc 1 . .
C C104 1.0406(3) 0.1315(4) 0.5858(3) 0.0686(12) Uani d 1 . .
H H104 1.072978 0.084377 0.548257 0.082 Uiso calc 1 . .
C C105 1.0333(3) 0.2132(4) 0.5743(3) 0.0634(12) Uani d 1 . .
H H105 1.060998 0.222908 0.528801 0.076 Uiso calc 1 . .
C C106 0.9859(3) 0.2818(3) 0.6285(2) 0.0505(9) Uani d 1 . .
H H106 0.981066 0.337784 0.619232 0.061 Uiso calc 1 . .
C C107 0.9692(2) 0.4479(3) 0.8512(2) 0.0443(8) Uani d 1 . .
C C108 1.0420(3) 0.4801(3) 0.8038(3) 0.0660(12) Uani d 1 . .
H H10A 1.083399 0.527423 0.843672 0.099 Uiso calc 1 . .
H H10B 1.012764 0.505539 0.765722 0.099 Uiso calc 1 . .
H H10C 1.076115 0.427906 0.771894 0.099 Uiso calc 1 . .
C C109 0.9226(3) 0.5327(3) 0.9071(3) 0.0632(11) Uani d 1 . .
H H10D 0.968035 0.576353 0.945541 0.095 Uiso calc 1 . .
H H10E 0.877179 0.513655 0.939049 0.095 Uiso calc 1 . .
H H10F 0.892969 0.561979 0.872303 0.095 Uiso calc 1 . .
C C110 1.0164(3) 0.4022(3) 0.9052(2) 0.0526(9) Uani d 1 . .
H H11A 1.063741 0.444994 0.941623 0.079 Uiso calc 1 . .
H H11B 1.043692 0.346890 0.869213 0.079 Uiso calc 1 . .
H H11C 0.971881 0.385297 0.939161 0.079 Uiso calc 1 . .
C C111 0.7940(2) 0.3106(2) 0.8163(2) 0.0382(7) Uani d 1 . .
C C112 0.7374(2) 0.2386(3) 0.7610(2) 0.0490(9) Uani d 1 . .
H H112 0.747476 0.218360 0.703181 0.059 Uiso calc 1 . .
C C113 0.6670(3) 0.1957(3) 0.7882(2) 0.0507(9) Uani d 1 . .
H H113 0.629114 0.147687 0.749320 0.061 Uiso calc 1 . .
C C114 0.6528(2) 0.2234(2) 0.8714(2) 0.0453(8) Uani d 1 . .
H H114 0.605348 0.194053 0.890620 0.054 Uiso calc 1 . .
C C115 0.7071(2) 0.2938(2) 0.9277(2) 0.0439(8) Uani d 1 . .
H H115 0.696835 0.312873 0.985445 0.053 Uiso calc 1 . .
C C116 0.7763(2) 0.3368(2) 0.9004(2) 0.0383(7) Uani d 1 . .
H H116 0.812883 0.385452 0.939940 0.046 Uiso calc 1 . .
O O16 0.8417(6) 0.4387(4) 0.7320(4) 0.0349(14) Uani d 0.639(6) A 1
O O17 0.6631(2) 0.3712(2) 0.5665(2) 0.0351(9) Uani d 0.639(6) A 1
H H17 0.642514 0.422361 0.573458 0.053 Uiso calc 0.639(6) A 1
O O18 0.7808(2) 0.5152(3) 0.5617(2) 0.0365(10) Uani d 0.639(6) A 1
H H18 0.823977 0.553555 0.565115 0.055 Uiso calc 0.639(6) A 1
C C117 0.7545(3) 0.4342(4) 0.6937(3) 0.0369(12) Uani d 0.639(6) A 1
H H11D 0.735307 0.497198 0.705263 0.044 Uiso calc 0.639(6) A 1
H H11E 0.710334 0.402068 0.717567 0.044 Uiso calc 0.639(6) A 1
C C118 0.7548(3) 0.3847(5) 0.6016(4) 0.0323(12) Uani d 0.639(6) A 1
H H118 0.777249 0.322664 0.592105 0.039 Uiso calc 0.639(6) A 1
C C119 0.8158(4) 0.4304(4) 0.5574(4) 0.0369(13) Uani d 0.639(6) A 1
H H11F 0.877711 0.441581 0.583845 0.044 Uiso calc 0.639(6) A 1
H H11G 0.819005 0.389887 0.498413 0.044 Uiso calc 0.639(6) A 1
O O216 0.8400(12) 0.4074(7) 0.7100(8) 0.038(3) Uani d 0.361(6) A 2
O O217 0.7059(6) 0.3947(5) 0.5278(5) 0.052(2) Uani d 0.361(6) A 2
H H217 0.690666 0.339465 0.519385 0.078 Uiso calc 0.361(6) A 2
O O218 0.7718(5) 0.5805(6) 0.5872(5) 0.0456(19) Uani d 0.361(6) A 2
H H218 0.824633 0.593411 0.576466 0.068 Uiso calc 0.361(6) A 2
C C217 0.7710(6) 0.3719(6) 0.6490(7) 0.037(2) Uani d 0.361(6) A 2
H H21A 0.711475 0.378426 0.674718 0.044 Uiso calc 0.361(6) A 2
H H21B 0.777906 0.305860 0.618163 0.044 Uiso calc 0.361(6) A 2
C C218 0.7762(9) 0.4253(7) 0.5891(8) 0.037(2) Uani d 0.361(6) A 2
H H21C 0.834951 0.413685 0.561083 0.044 Uiso calc 0.361(6) A 2
C C219 0.7754(7) 0.5249(6) 0.6376(6) 0.045(2) Uani d 0.361(6) A 2
H H21D 0.722331 0.535734 0.672857 0.055 Uiso calc 0.361(6) A 2
H H21E 0.830591 0.544404 0.675174 0.055 Uiso calc 0.361(6) A 2
Si Si7 0.13650(6) 0.15854(6) 0.26029(6) 0.0368(2) Uani d 1 . .
O O19 0.08991(17) 0.25227(17) 0.31634(19) 0.0538(7) Uani d 1 . .
O O20 0.0589(2) 0.3915(2) 0.49084(18) 0.0664(8) Uani d 1 . .
H H20 0.113762 0.382933 0.481250 0.100 Uiso calc 1 . .
O O21 0.02271(17) 0.52272(16) 0.41232(17) 0.0481(6) Uani d 1 . .
H H21 0.074511 0.549834 0.424674 0.072 Uiso calc 1 . .
C C127 0.0525(2) 0.0717(3) 0.1852(2) 0.0461(8) Uani d 1 . .
C C128 0.0994(4) -0.0110(3) 0.1285(3) 0.0765(14) Uani d 1 . .
H H12A 0.055167 -0.051781 0.086372 0.115 Uiso calc 1 . .
H H12B 0.124836 -0.044267 0.161836 0.115 Uiso calc 1 . .
H H12C 0.148112 0.010040 0.100996 0.115 Uiso calc 1 . .
C C129 0.0071(3) 0.1189(4) 0.1309(3) 0.0729(14) Uani d 1 . .
H H12D -0.036825 0.075213 0.090619 0.109 Uiso calc 1 . .
H H12E 0.053384 0.140039 0.101041 0.109 Uiso calc 1 . .
H H12F -0.024139 0.171585 0.166433 0.109 Uiso calc 1 . .
C C130 -0.0219(3) 0.0371(3) 0.2291(3) 0.0591(11) Uani d 1 . .
H H13A -0.063952 -0.007357 0.187349 0.089 Uiso calc 1 . .
H H13B -0.054992 0.088993 0.263384 0.089 Uiso calc 1 . .
H H13C 0.005700 0.007533 0.264718 0.089 Uiso calc 1 . .
C C131 0.2204(2) 0.2007(2) 0.2014(2) 0.0389(7) Uani d 1 . .
C C132 0.2978(3) 0.1546(3) 0.1727(3) 0.0588(10) Uani d 1 . .
H H132 0.308014 0.100506 0.183927 0.071 Uiso calc 1 . .
C C133 0.3603(3) 0.1845(4) 0.1286(3) 0.0693(12) Uani d 1 . .
H H133 0.412868 0.151814 0.110610 0.083 Uiso calc 1 . .
C C134 0.3461(3) 0.2621(3) 0.1108(3) 0.0666(12) Uani d 1 . .
H H134 0.387842 0.282558 0.079236 0.080 Uiso calc 1 . .
C C135 0.2715(4) 0.3091(3) 0.1389(4) 0.0750(14) Uani d 1 . .
H H135 0.261826 0.363262 0.127612 0.090 Uiso calc 1 . .
C C136 0.2096(3) 0.2793(3) 0.1837(3) 0.0609(11) Uani d 1 . .
H H136 0.158331 0.313662 0.202913 0.073 Uiso calc 1 . .
C C137 0.0098(2) 0.2678(2) 0.3592(2) 0.0447(8) Uani d 1 . .
H H13D 0.005564 0.229115 0.393890 0.054 Uiso calc 1 . .
H H13E -0.042987 0.250092 0.318688 0.054 Uiso calc 1 . .
C C138 0.0074(2) 0.3677(2) 0.4142(2) 0.0444(8) Uani d 1 . .
H H138 -0.057138 0.377690 0.428925 0.053 Uiso calc 1 . .
C C139 0.0310(3) 0.4281(2) 0.3665(2) 0.0482(8) Uani d 1 . .
H H13F 0.094203 0.419049 0.349329 0.058 Uiso calc 1 . .
H H13G -0.008995 0.409417 0.315297 0.058 Uiso calc 1 . .
C C121 0.1993(15) 0.1186(9) 0.3330(10) 0.0376(14) Uani d 0.570(8) B 1
C C122 0.1834(7) 0.0340(6) 0.3411(6) 0.068(3) Uani d 0.570(8) B 1
H H122 0.136121 -0.007136 0.307577 0.081 Uiso calc 0.570(8) B 1
C C123 0.2346(8) 0.0076(7) 0.3968(7) 0.084(3) Uani d 0.570(8) B 1
H H123 0.223936 -0.051939 0.398929 0.100 Uiso calc 0.570(8) B 1
C C124 0.2984(14) 0.0655(10) 0.4471(10) 0.069(5) Uani d 0.570(8) B 1
H H124 0.330788 0.048207 0.487163 0.083 Uiso calc 0.570(8) B 1
C C125 0.3177(6) 0.1482(6) 0.4421(5) 0.063(2) Uani d 0.570(8) B 1
H H125 0.365518 0.187823 0.476400 0.076 Uiso calc 0.570(8) B 1
C C126 0.2668(5) 0.1762(5) 0.3855(5) 0.057(2) Uani d 0.570(8) B 1
H H126 0.279286 0.235656 0.383646 0.069 Uiso calc 0.570(8) B 1
C C161 0.197(2) 0.1048(13) 0.3299(12) 0.0376(14) Uani d 0.430(8) B 2
C C162 0.2406(7) 0.0233(6) 0.2982(6) 0.049(3) Uani d 0.430(8) B 2
H H162 0.235487 -0.010711 0.241546 0.059 Uiso d 0.430(8) B 2
C C163 0.2886(8) -0.0092(5) 0.3511(7) 0.055(3) Uani d 0.430(8) B 2
H H163 0.311461 -0.066748 0.331392 0.066 Uiso d 0.430(8) B 2
C C164 0.3001(15) 0.0386(12) 0.4336(11) 0.048(4) Uani d 0.430(8) B 2
H H164 0.335539 0.016071 0.468215 0.058 Uiso calc 0.430(8) B 2
C C165 0.2604(10) 0.1190(8) 0.4663(6) 0.061(3) Uani d 0.430(8) B 2
H H165 0.262225 0.150519 0.523308 0.074 Uiso d 0.430(8) B 2
C C166 0.2111(7) 0.1540(5) 0.4146(5) 0.043(2) Uani d 0.430(8) B 2
H H166 0.182898 0.208149 0.438377 0.051 Uiso d 0.430(8) B 2
Si Si8 0.63071(6) 0.09366(6) 0.21977(6) 0.0367(2) Uani d 1 . .
C C141 0.7026(2) 0.0863(2) 0.3084(2) 0.0391(7) Uani d 1 . .
C C142 0.6960(3) 0.0105(3) 0.3320(2) 0.0522(9) Uani d 1 . .
H H142 0.656882 -0.041022 0.300263 0.063 Uiso calc 1 . .
C C143 0.7449(4) 0.0080(3) 0.4008(3) 0.0684(13) Uani d 1 . .
H H143 0.739463 -0.045384 0.414987 0.082 Uiso calc 1 . .
C C144 0.8007(3) 0.0808(3) 0.4485(2) 0.0581(10) Uani d 1 . .
H H144 0.833108 0.078860 0.496331 0.070 Uiso calc 1 . .
C C145 0.8096(3) 0.1562(3) 0.4271(2) 0.0575(10) Uani d 1 . .
H H145 0.848671 0.207316 0.459793 0.069 Uiso calc 1 . .
C C146 0.7620(3) 0.1588(3) 0.3579(3) 0.0555(10) Uani d 1 . .
H H146 0.769873 0.211850 0.343447 0.067 Uiso calc 1 . .
C C147 0.6945(3) 0.1242(3) 0.1387(2) 0.0476(8) Uani d 1 . .
C C148 0.7573(4) 0.2109(3) 0.1787(3) 0.0800(16) Uani d 1 . .
H H14A 0.782780 0.229928 0.134994 0.120 Uiso calc 1 . .
H H14B 0.806575 0.198109 0.211507 0.120 Uiso calc 1 . .
H H14C 0.722829 0.260194 0.215150 0.120 Uiso calc 1 . .
C C149 0.7496(3) 0.0455(3) 0.0881(3) 0.0651(11) Uani d 1 . .
H H14D 0.787573 0.065530 0.051191 0.098 Uiso calc 1 . .
H H14E 0.708556 -0.006611 0.054587 0.098 Uiso calc 1 . .
H H14F 0.788270 0.027043 0.125810 0.098 Uiso calc 1 . .
C C150 0.6246(3) 0.1431(4) 0.0803(3) 0.0681(12) Uani d 1 . .
H H15A 0.655775 0.156801 0.036199 0.102 Uiso calc 1 . .
H H15B 0.590719 0.195624 0.111944 0.102 Uiso calc 1 . .
H H15C 0.582598 0.088890 0.055255 0.102 Uiso calc 1 . .
C C151 0.5607(2) -0.0168(2) 0.1670(2) 0.0352(7) Uani d 1 . .
C C152 0.4671(2) -0.0163(3) 0.1619(3) 0.0499(9) Uani d 1 . .
H H152 0.439187 0.039170 0.189624 0.060 Uiso calc 1 . .
C C153 0.4128(3) -0.0952(3) 0.1170(3) 0.0577(10) Uani d 1 . .
H H153 0.348806 -0.092847 0.114658 0.069 Uiso calc 1 . .
C C154 0.4511(3) -0.1750(3) 0.0768(2) 0.0512(9) Uani d 1 . .
H H154 0.413851 -0.228268 0.045703 0.061 Uiso calc 1 . .
C C155 0.5436(3) -0.1793(2) 0.0807(2) 0.0438(8) Uani d 1 . .
H H155 0.570255 -0.235570 0.052891 0.053 Uiso calc 1 . .
C C156 0.5980(2) -0.1012(2) 0.1256(2) 0.0396(7) Uani d 1 . .
H H156 0.661849 -0.104759 0.128398 0.047 Uiso calc 1 . .
O O22 0.5669(6) 0.1792(5) 0.2528(7) 0.0367(17) Uani d 0.712(5) C 1
O O23 0.6352(2) 0.3223(2) 0.40032(19) 0.0387(9) Uani d 0.712(5) C 1
H H23 0.644870 0.330194 0.450846 0.058 Uiso calc 0.712(5) C 1
O O24 0.5185(18) 0.4556(6) 0.3799(14) 0.049(3) Uani d 0.712(5) C 1
H H24 0.572858 0.475589 0.384383 0.073 Uiso calc 0.712(5) C 1
C C157 0.5224(5) 0.2010(5) 0.3285(7) 0.0412(17) Uani d 0.712(5) C 1
H H15D 0.544947 0.164144 0.360473 0.049 Uiso calc 0.712(5) C 1
H H15E 0.456376 0.186263 0.316731 0.049 Uiso calc 0.712(5) C 1
C C158 0.5403(3) 0.3012(3) 0.3784(3) 0.0360(10) Uani d 0.712(5) C 1
H H158 0.506344 0.316865 0.430630 0.043 Uiso calc 0.712(5) C 1
C C159 0.5114(4) 0.3618(3) 0.3307(3) 0.0389(11) Uani d 0.712(5) C 1
H H15F 0.549625 0.351272 0.282314 0.047 Uiso calc 0.712(5) C 1
H H15G 0.447776 0.343689 0.309133 0.047 Uiso calc 0.712(5) C 1
O O32 0.5482(15) 0.1686(14) 0.2607(18) 0.035(3) Uani d 0.288(5) C 2
O O33 0.4371(8) 0.3243(8) 0.4423(6) 0.073(3) Uani d 0.288(5) C 2
H H33 0.444982 0.283589 0.462618 0.109 Uiso calc 0.288(5) C 2
O O34 0.520(4) 0.4560(16) 0.394(3) 0.047(7) Uani d 0.288(5) C 2
H H34 0.566633 0.491504 0.401487 0.071 Uiso calc 0.288(5) C 2
C C257 0.5002(17) 0.1990(13) 0.3359(17) 0.047(4) Uani d 0.288(5) C 2
H H25A 0.539593 0.194773 0.381792 0.057 Uiso calc 0.288(5) C 2
H H25B 0.446003 0.156670 0.329074 0.057 Uiso calc 0.288(5) C 2
C C258 0.4702(9) 0.2961(8) 0.3609(8) 0.053(3) Uani d 0.288(5) C 2
H H258 0.419912 0.296873 0.321042 0.064 Uiso calc 0.288(5) C 2
C C259 0.5441(10) 0.3636(10) 0.3599(11) 0.056(3) Uani d 0.288(5) C 2
H H25C 0.598067 0.355943 0.391634 0.067 Uiso calc 0.288(5) C 2
H H25D 0.560826 0.350492 0.301653 0.067 Uiso calc 0.288(5) C 2

loop_
_atom_site_aniso_label
_atom_site_aniso_U_11
_atom_site_aniso_U_22
_atom_site_aniso_U_33
_atom_site_aniso_U_12
_atom_site_aniso_U_13
_atom_site_aniso_U_23
Si1 0.0304(4) 0.0278(4) 0.0281(4) -0.0011(3) -0.0011(3) 0.0113(3)
O1 0.0352(11) 0.0346(11) 0.0369(12) -0.0016(9) -0.0064(9) 0.0178(10)
O2 0.0449(13) 0.0543(15) 0.0437(14) -0.0014(11) -0.0075(11) 0.0276(12)
O3 0.0475(15) 0.0623(17) 0.093(2) 0.0166(13) 0.0075(16) 0.0512(17)
C1 0.0363(16) 0.0310(15) 0.0320(16) -0.0047(12) -0.0005(13) 0.0091(13)
C2 0.064(2) 0.0353(18) 0.047(2) 0.0072(16) 0.0142(18) 0.0159(15)
C3 0.091(3) 0.037(2) 0.068(3) 0.016(2) 0.025(2) 0.0125(19)
C4 0.065(3) 0.046(2) 0.050(2) 0.0039(18) 0.0179(19) -0.0037(18)
C5 0.046(2) 0.053(2) 0.0361(18) -0.0063(16) 0.0053(15) 0.0088(16)
C6 0.0405(17) 0.0421(17) 0.0325(16) -0.0039(14) 0.0006(13) 0.0119(14)
C7 0.0339(15) 0.0303(15) 0.0339(16) -0.0020(12) -0.0001(12) 0.0113(13)
C8 0.053(2) 0.0330(17) 0.0441(19) 0.0014(15) 0.0002(16) 0.0070(15)
C9 0.0434(19) 0.0441(19) 0.049(2) -0.0121(15) -0.0010(16) 0.0169(16)
C10 0.0394(18) 0.050(2) 0.0411(19) -0.0049(15) -0.0114(15) 0.0196(16)
C11 0.0313(15) 0.0280(14) 0.0339(15) 0.0031(12) -0.0004(12) 0.0142(12)
C12 0.0450(18) 0.0352(17) 0.0354(17) -0.0049(14) -0.0009(14) 0.0112(14)
C13 0.0426(18) 0.0385(17) 0.054(2) -0.0095(14) -0.0021(16) 0.0198(16)
C14 0.0408(18) 0.0468(19) 0.054(2) -0.0024(15) 0.0068(16) 0.0288(17)
C15 0.0440(18) 0.048(2) 0.0407(18) 0.0031(15) 0.0074(15) 0.0213(16)
C16 0.0365(16) 0.0347(16) 0.0343(16) 0.0000(13) 0.0004(13) 0.0128(13)
C17 0.0350(16) 0.0395(17) 0.0376(17) -0.0048(13) -0.0078(13) 0.0165(14)
C18 0.0322(16) 0.0487(19) 0.0462(19) -0.0017(14) -0.0062(14) 0.0260(16)
C19 0.050(2) 0.051(2) 0.064(2) 0.0146(17) -0.0010(18) 0.0312(19)
Si2 0.0376(5) 0.0293(4) 0.0362(5) 0.0013(4) -0.0064(4) 0.0115(4)
Si3 0.0362(4) 0.0321(4) 0.0310(4) -0.0016(3) -0.0018(3) 0.0107(3)
O4 0.0633(17) 0.0463(14) 0.0455(14) 0.0178(12) -0.0205(12) 0.0082(12)
O5 0.0712(19) 0.0585(17) 0.0473(15) 0.0053(14) -0.0138(14) 0.0155(13)
O6 0.0477(14) 0.0405(13) 0.0506(14) 0.0138(11) -0.0018(11) 0.0127(11)
O7 0.0414(13) 0.0448(13) 0.0400(13) 0.0023(10) -0.0096(10) 0.0106(11)
O8 0.0437(13) 0.0617(16) 0.0355(13) 0.0139(11) 0.0026(10) 0.0146(11)
O9 0.0458(15) 0.084(2) 0.077(2) 0.0226(15) 0.0080(14) 0.0384(17)
C21 0.0378(17) 0.0323(16) 0.0421(18) 0.0020(13) -0.0110(14) 0.0111(14)
C22 0.066(2) 0.0347(16) 0.051(2) 0.0034(16) -0.0124(17) 0.0117(15)
C23 0.073(2) 0.0389(17) 0.059(2) 0.0109(16) -0.0165(18) 0.0065(15)
C24 0.064(2) 0.0471(18) 0.056(2) 0.0217(17) -0.0205(17) -0.0059(16)
C25 0.050(2) 0.062(2) 0.051(2) 0.0089(18) -0.0044(17) 0.0002(18)
C26 0.046(2) 0.0392(18) 0.048(2) 0.0006(15) -0.0048(16) 0.0033(16)
C27 0.053(2) 0.047(2) 0.048(2) -0.0079(17) 0.0046(17) 0.0180(17)
C28 0.070(3) 0.057(3) 0.087(3) -0.024(2) 0.017(3) 0.010(2)
C29 0.096(4) 0.087(3) 0.062(3) -0.005(3) -0.003(3) 0.048(3)
C30 0.060(3) 0.064(3) 0.061(3) -0.011(2) 0.014(2) 0.002(2)
C31 0.0413(17) 0.0296(15) 0.0361(17) 0.0013(13) -0.0022(13) 0.0128(13)
C32 0.0442(19) 0.0345(17) 0.059(2) 0.0030(15) -0.0059(17) 0.0113(16)
C33 0.0396(19) 0.052(2) 0.060(2) -0.0009(16) -0.0083(17) 0.0124(18)
C34 0.055(2) 0.0403(19) 0.0412(19) -0.0135(16) -0.0012(16) 0.0081(15)
C35 0.067(3) 0.0320(18) 0.059(2) -0.0023(17) -0.0054(19) 0.0167(17)
C36 0.049(2) 0.0316(17) 0.056(2) 0.0024(15) -0.0086(17) 0.0154(16)
C37 0.053(2) 0.047(2) 0.059(2) 0.0014(17) -0.0222(19) 0.0119(18)
C38 0.0436(19) 0.049(2) 0.048(2) 0.0044(16) -0.0099(16) 0.0126(16)
C39 0.0412(19) 0.061(2) 0.049(2) 0.0146(17) 0.0000(16) 0.0224(18)
C41 0.0424(17) 0.0339(16) 0.0342(16) 0.0014(13) -0.0073(13) 0.0104(13)
C42 0.100(3) 0.0367(19) 0.045(2) 0.005(2) 0.004(2) 0.0158(17)
C43 0.133(5) 0.035(2) 0.053(2) 0.022(2) 0.005(3) 0.0110(18)
C44 0.080(3) 0.062(3) 0.039(2) 0.028(2) -0.002(2) 0.0034(19)
C45 0.047(2) 0.060(2) 0.0411(19) 0.0133(17) 0.0010(16) 0.0086(17)
C46 0.0417(18) 0.0419(18) 0.0393(18) 0.0044(14) -0.0012(14) 0.0111(15)
C47 0.054(2) 0.050(2) 0.044(2) -0.0105(17) 0.0029(16) 0.0173(17)
C48 0.089(3) 0.070(3) 0.058(3) -0.002(3) 0.036(2) 0.014(2)
C49 0.083(3) 0.099(4) 0.054(2) -0.008(3) -0.002(2) 0.052(3)
C50 0.067(3) 0.072(3) 0.076(3) -0.026(2) 0.006(2) 0.036(3)
C51 0.0371(16) 0.0315(15) 0.0282(15) 0.0029(12) 0.0029(12) 0.0123(12)
C52 0.0393(17) 0.0327(16) 0.0414(18) 0.0025(13) -0.0005(14) 0.0127(14)
C53 0.0393(18) 0.046(2) 0.0446(19) -0.0052(15) -0.0072(15) 0.0138(16)
C54 0.055(2) 0.0401(18) 0.0389(18) -0.0133(16) -0.0056(16) 0.0136(15)
C55 0.069(2) 0.0262(16) 0.0433(19) 0.0003(15) -0.0044(17) 0.0113(14)
C56 0.0477(19) 0.0342(17) 0.0432(19) 0.0069(14) -0.0048(15) 0.0136(15)
C57 0.044(2) 0.064(2) 0.050(2) -0.0108(18) -0.0145(16) 0.0237(19)
C58 0.0333(17) 0.062(2) 0.0442(19) -0.0041(15) -0.0071(14) 0.0217(17)
C59 0.044(2) 0.082(3) 0.050(2) 0.0230(19) 0.0156(17) 0.032(2)
Si4 0.0316(4) 0.0309(4) 0.0381(5) 0.0047(3) 0.0016(3) 0.0132(4)
O10 0.0388(12) 0.0356(12) 0.0558(15) 0.0073(10) 0.0077(11) 0.0069(11)
O11 0.0599(16) 0.0583(17) 0.0477(15) 0.0121(14) -0.0105(13) 0.0098(13)
O12 0.0529(16) 0.0500(15) 0.073(2) 0.0181(13) -0.0119(14) -0.0070(14)
C61 0.0381(17) 0.0475(19) 0.0355(17) 0.0020(14) -0.0019(13) 0.0193(15)
C62 0.050(2) 0.086(3) 0.054(2) 0.0107(19) 0.0161(17) 0.029(2)
C63 0.061(2) 0.116(3) 0.067(2) 0.007(2) 0.0193(19) 0.039(2)
C64 0.067(2) 0.132(3) 0.076(2) -0.005(2) 0.012(2) 0.065(2)
C65 0.073(3) 0.113(3) 0.099(3) -0.013(2) -0.004(2) 0.081(3)
C66 0.050(2) 0.066(3) 0.079(3) -0.0024(19) -0.001(2) 0.047(2)
C67 0.0417(18) 0.0335(16) 0.0483(19) 0.0027(14) -0.0080(15) 0.0145(15)
C68 0.069(3) 0.041(2) 0.070(3) 0.0117(19) -0.030(2) -0.0054(19)
C69 0.055(2) 0.054(2) 0.070(3) -0.0190(19) -0.012(2) 0.031(2)
C70 0.0419(19) 0.052(2) 0.050(2) 0.0039(16) -0.0069(16) 0.0219(17)
C71 0.0327(16) 0.0408(17) 0.0412(18) 0.0005(13) 0.0031(13) 0.0207(15)
C72 0.062(2) 0.0329(17) 0.058(2) -0.0007(16) -0.0182(19) 0.0137(16)
C73 0.062(2) 0.043(2) 0.082(3) -0.0019(18) -0.027(2) 0.030(2)
C74 0.072(2) 0.078(3) 0.049(2) 0.010(2) -0.0083(18) 0.0362(19)
C75 0.091(3) 0.092(3) 0.0409(19) 0.032(2) -0.0026(19) 0.0144(19)
C76 0.081(3) 0.077(3) 0.0375(19) 0.036(2) 0.0052(18) 0.0149(18)
C77 0.0378(18) 0.0453(19) 0.054(2) 0.0079(15) 0.0076(16) 0.0076(17)
C78 0.0369(15) 0.0429(16) 0.0446(17) 0.0095(13) -0.0004(13) 0.0087(14)
C79 0.0496(19) 0.0527(19) 0.074(2) 0.0100(16) 0.0034(17) -0.0001(17)
Si5 0.0319(4) 0.0450(5) 0.0327(4) 0.0115(4) 0.0061(3) 0.0145(4)
O13 0.0377(12) 0.0406(12) 0.0333(11) 0.0125(10) 0.0084(9) 0.0128(10)
O14 0.0413(13) 0.0647(17) 0.0442(14) 0.0197(12) -0.0055(11) -0.0007(13)
O15 0.0347(11) 0.0451(13) 0.0423(13) 0.0068(10) 0.0026(10) 0.0094(11)
C81 0.0329(16) 0.0496(19) 0.0387(18) 0.0104(14) 0.0061(13) 0.0189(15)
C82 0.055(2) 0.052(2) 0.048(2) 0.0070(17) -0.0104(17) 0.0173(17)
C83 0.066(3) 0.064(3) 0.069(3) 0.008(2) -0.017(2) 0.032(2)
C84 0.053(2) 0.075(3) 0.055(2) -0.005(2) -0.0178(19) 0.032(2)
C85 0.053(2) 0.061(2) 0.047(2) -0.0098(18) -0.0101(17) 0.0189(19)
C86 0.046(2) 0.053(2) 0.049(2) 0.0028(16) -0.0019(16) 0.0213(17)
C87 0.0439(18) 0.088(2) 0.0551(19) 0.0142(17) 0.0165(15) 0.0434(18)
C88 0.084(3) 0.078(3) 0.084(3) 0.004(2) 0.029(2) 0.045(2)
C89 0.056(2) 0.105(3) 0.077(3) 0.019(2) 0.032(2) 0.039(3)
C90 0.074(3) 0.142(4) 0.068(3) -0.010(3) -0.004(2) 0.070(3)
C91 0.0494(19) 0.0458(19) 0.0293(16) 0.0176(15) 0.0040(14) 0.0116(14)
C92 0.050(2) 0.0404(19) 0.052(2) 0.0098(16) 0.0071(17) 0.0131(16)
C93 0.066(3) 0.051(2) 0.071(3) -0.001(2) 0.002(2) 0.020(2)
C94 0.102(4) 0.040(2) 0.049(2) 0.009(2) -0.001(2) 0.0127(18)
C95 0.090(3) 0.052(2) 0.042(2) 0.032(2) 0.007(2) 0.0093(18)
C96 0.059(2) 0.057(2) 0.0393(19) 0.0251(19) 0.0073(17) 0.0107(17)
C97 0.0402(17) 0.0435(18) 0.0359(17) 0.0083(14) 0.0114(14) 0.0124(14)
C98 0.0314(16) 0.0463(18) 0.0356(17) 0.0076(13) 0.0008(13) 0.0066(14)
C99 0.0440(18) 0.0410(18) 0.0422(19) 0.0129(15) 0.0005(15) 0.0080(15)
Si6 0.0335(5) 0.0557(6) 0.0377(5) -0.0032(4) -0.0061(4) 0.0270(4)
C101 0.0387(18) 0.059(2) 0.0359(18) -0.0031(16) -0.0064(14) 0.0197(16)
C102 0.060(2) 0.062(2) 0.046(2) 0.0007(19) -0.0009(18) 0.0225(19)
C103 0.076(3) 0.063(3) 0.066(3) 0.009(2) 0.000(2) 0.026(2)
C104 0.072(3) 0.079(3) 0.049(2) 0.019(2) 0.003(2) 0.014(2)
C105 0.058(2) 0.097(4) 0.039(2) 0.014(2) 0.0019(18) 0.029(2)
C106 0.048(2) 0.069(3) 0.0409(19) 0.0046(18) -0.0012(16) 0.0277(18)
C107 0.0377(18) 0.0468(19) 0.050(2) -0.0047(15) -0.0065(15) 0.0212(17)
C108 0.050(2) 0.078(3) 0.077(3) -0.019(2) -0.007(2) 0.039(3)
C109 0.063(3) 0.046(2) 0.076(3) 0.0002(19) -0.001(2) 0.017(2)
C110 0.044(2) 0.064(2) 0.045(2) -0.0019(18) -0.0136(16) 0.0163(19)
C111 0.0346(16) 0.0455(18) 0.0369(17) -0.0010(14) -0.0030(13) 0.0185(15)
C112 0.0446(19) 0.065(2) 0.0368(18) -0.0076(17) -0.0010(15) 0.0192(17)
C113 0.047(2) 0.051(2) 0.050(2) -0.0116(17) -0.0055(17) 0.0157(17)
C114 0.0410(18) 0.0420(19) 0.057(2) 0.0015(15) 0.0085(16) 0.0227(17)
C115 0.0457(19) 0.047(2) 0.0401(18) 0.0096(15) 0.0094(15) 0.0163(15)
C116 0.0380(17) 0.0383(17) 0.0377(17) 0.0020(13) -0.0010(13) 0.0129(14)
O16 0.035(2) 0.043(4) 0.031(3) 0.000(3) -0.007(3) 0.018(3)
O17 0.0316(18) 0.0410(19) 0.0323(19) -0.0054(15) -0.0038(14) 0.0144(16)
O18 0.0282(17) 0.045(3) 0.042(2) 0.0015(15) 0.0018(14) 0.0227(18)
C117 0.038(3) 0.045(3) 0.032(3) 0.008(2) 0.001(2) 0.018(2)
C118 0.027(3) 0.039(3) 0.034(3) 0.004(2) 0.002(2) 0.016(3)
C119 0.031(3) 0.052(3) 0.038(3) 0.005(2) 0.003(2) 0.028(3)
O216 0.050(5) 0.030(6) 0.031(6) -0.002(5) -0.010(5) 0.007(4)
O217 0.062(5) 0.041(4) 0.047(4) 0.004(3) -0.022(4) 0.011(3)
O218 0.053(4) 0.044(5) 0.050(4) 0.002(3) -0.004(3) 0.030(4)
C217 0.041(5) 0.030(5) 0.038(6) -0.003(4) -0.015(4) 0.014(5)
C218 0.042(6) 0.032(5) 0.039(6) -0.009(5) -0.010(5) 0.019(5)
C219 0.069(7) 0.033(5) 0.034(5) 0.001(4) -0.008(4) 0.013(4)
Si7 0.0353(5) 0.0287(4) 0.0490(5) 0.0049(3) 0.0025(4) 0.0167(4)
O19 0.0446(14) 0.0354(13) 0.0820(19) 0.0110(11) 0.0234(13) 0.0193(13)
O20 0.0688(19) 0.079(2) 0.0510(16) 0.0098(17) -0.0077(14) 0.0232(15)
O21 0.0489(14) 0.0357(12) 0.0565(15) 0.0070(10) 0.0114(12) 0.0114(11)
C127 0.0434(19) 0.047(2) 0.052(2) -0.0028(15) -0.0109(16) 0.0245(17)
C128 0.086(3) 0.059(3) 0.063(3) -0.007(2) -0.010(2) -0.002(2)
C129 0.059(3) 0.093(4) 0.086(3) -0.020(2) -0.027(2) 0.061(3)
C130 0.057(2) 0.051(2) 0.073(3) -0.0178(19) -0.012(2) 0.031(2)
C131 0.0376(17) 0.0351(16) 0.0452(18) 0.0050(13) 0.0014(14) 0.0154(14)
C132 0.059(2) 0.063(3) 0.069(3) 0.025(2) 0.017(2) 0.037(2)
C133 0.057(3) 0.085(3) 0.076(3) 0.021(2) 0.025(2) 0.037(3)
C134 0.062(3) 0.081(3) 0.062(3) -0.012(2) 0.014(2) 0.033(2)
C135 0.079(3) 0.064(3) 0.103(4) 0.007(2) 0.022(3) 0.054(3)
C136 0.054(2) 0.047(2) 0.094(3) 0.0112(18) 0.018(2) 0.038(2)
C137 0.0402(18) 0.0434(19) 0.053(2) -0.0020(14) 0.0033(15) 0.0209(16)
C138 0.0409(18) 0.0465(19) 0.0446(19) 0.0027(15) 0.0028(15) 0.0149(16)
C139 0.060(2) 0.0357(18) 0.049(2) 0.0110(16) 0.0081(17) 0.0133(15)
C121 0.041(2) 0.030(4) 0.043(2) 0.003(3) 0.0003(16) 0.015(2)
C122 0.081(6) 0.056(5) 0.073(6) -0.016(4) -0.037(5) 0.038(4)
C123 0.100(8) 0.087(7) 0.084(7) -0.017(6) -0.036(7) 0.062(6)
C124 0.090(9) 0.077(13) 0.046(6) 0.023(10) -0.010(6) 0.025(7)
C125 0.053(4) 0.069(5) 0.049(4) 0.002(4) -0.016(4) -0.001(4)
C126 0.055(5) 0.048(4) 0.060(5) 0.004(3) -0.004(4) 0.009(3)
C161 0.041(2) 0.030(4) 0.043(2) 0.003(3) 0.0003(16) 0.015(2)
C162 0.056(6) 0.034(4) 0.048(5) 0.017(4) -0.014(5) 0.003(4)
C163 0.064(6) 0.022(4) 0.070(7) 0.009(4) -0.022(5) 0.007(4)
C164 0.052(7) 0.034(6) 0.061(10) 0.006(5) -0.018(7) 0.021(6)
C165 0.102(10) 0.044(6) 0.037(5) 0.013(6) -0.007(5) 0.014(4)
C166 0.064(6) 0.027(4) 0.032(4) 0.019(4) 0.001(4) 0.003(3)
Si8 0.0431(5) 0.0319(4) 0.0348(4) -0.0038(4) -0.0066(4) 0.0132(4)
C141 0.0411(18) 0.0399(17) 0.0361(17) -0.0007(14) -0.0020(14) 0.0142(14)
C142 0.071(3) 0.0408(19) 0.044(2) -0.0014(17) -0.0139(18) 0.0174(16)
C143 0.106(4) 0.051(2) 0.053(2) 0.009(2) -0.017(2) 0.026(2)
C144 0.070(3) 0.065(3) 0.0380(19) 0.019(2) -0.0094(18) 0.0169(18)
C145 0.055(2) 0.069(3) 0.044(2) -0.010(2) -0.0130(18) 0.0182(19)
C146 0.062(2) 0.056(2) 0.053(2) -0.0192(19) -0.0149(19) 0.0300(19)
C147 0.054(2) 0.047(2) 0.0427(19) -0.0132(16) -0.0107(16) 0.0207(16)
C148 0.101(4) 0.071(3) 0.068(3) -0.048(3) -0.010(3) 0.032(2)
C149 0.063(3) 0.075(3) 0.061(3) -0.004(2) 0.014(2) 0.028(2)
C150 0.073(3) 0.089(3) 0.057(3) -0.009(3) -0.012(2) 0.046(3)
C151 0.0379(16) 0.0331(15) 0.0363(16) 0.0002(13) -0.0016(13) 0.0151(13)
C152 0.0410(19) 0.0419(19) 0.065(2) 0.0044(15) 0.0030(17) 0.0169(18)
C153 0.0373(19) 0.050(2) 0.084(3) -0.0061(16) -0.0035(19) 0.025(2)
C154 0.059(2) 0.0385(19) 0.054(2) -0.0172(16) -0.0125(18) 0.0178(17)
C155 0.063(2) 0.0289(16) 0.0403(18) 0.0031(15) -0.0037(16) 0.0135(14)
C156 0.0409(17) 0.0369(17) 0.0399(17) 0.0046(14) -0.0047(14) 0.0130(14)
O22 0.047(3) 0.029(3) 0.035(3) -0.004(2) 0.001(2) 0.013(2)
O23 0.0341(16) 0.0443(18) 0.0359(17) 0.0018(13) -0.0033(13) 0.0126(14)
O24 0.040(4) 0.039(4) 0.061(9) 0.006(3) -0.003(5) 0.010(4)
C157 0.036(4) 0.038(3) 0.048(3) 0.004(2) 0.008(3) 0.012(2)
C158 0.030(2) 0.040(2) 0.036(2) 0.0078(18) 0.0075(17) 0.0104(18)
C159 0.038(3) 0.037(2) 0.036(3) 0.010(2) -0.005(2) 0.006(2)
O32 0.053(8) 0.025(5) 0.034(5) 0.001(5) 0.007(6) 0.018(4)
O33 0.076(7) 0.079(7) 0.058(6) 0.029(6) 0.021(5) 0.014(5)
O34 0.039(9) 0.034(8) 0.046(12) 0.013(7) -0.010(8) -0.012(7)
C257 0.052(7) 0.044(5) 0.040(6) 0.009(5) 0.006(6) 0.007(5)
C258 0.051(5) 0.048(5) 0.050(5) 0.017(4) 0.002(5) 0.004(4)
C259 0.045(6) 0.050(6) 0.055(6) 0.017(5) -0.009(5) -0.003(6)

loop_
_atom_type_symbol
_atom_type_description
_atom_type_scat_dispersion_real
_atom_type_scat_dispersion_imag
_atom_type_scat_source
C C 0.0033 0.0016 'International Tables Vol C Tables 4.2.6.8 and 6.1.1.4'
H H 0.0000 0.0000 'International Tables Vol C Tables 4.2.6.8 and 6.1.1.4'
O O 0.0106 0.0060 'International Tables Vol C Tables 4.2.6.8 and 6.1.1.4'
Si Si 0.0817 0.0704 'International Tables Vol C Tables 4.2.6.8 and 6.1.1.4'

loop_
_geom_angle_atom_site_label_1
_geom_angle_atom_site_label_2
_geom_angle_atom_site_label_3
_geom_angle
O1 Si1 C1 107.79(13)
O1 Si1 C7 104.33(13)
O1 Si1 C11 109.19(12)
C1 Si1 C7 110.89(14)
C1 Si1 C11 109.09(13)
C11 Si1 C7 115.21(14)
C17 O1 Si1 122.53(19)
C18 O2 H2 109.5
C19 O3 H3A 109.5
C19 O3 H3B 109.5
C2 C1 Si1 122.5(3)
C2 C1 C6 117.5(3)
C6 C1 Si1 120.0(2)
C1 C2 H2A 119.3
C3 C2 C1 121.4(4)
C3 C2 H2A 119.3
C2 C3 H3 120.2
C4 C3 C2 119.6(4)
C4 C3 H3 120.2
C3 C4 H4 120.1
C5 C4 C3 119.9(4)
C5 C4 H4 120.1
C4 C5 H5 119.8
C4 C5 C6 120.4(4)
C6 C5 H5 119.8
C1 C6 H6 119.4
C5 C6 C1 121.1(3)
C5 C6 H6 119.4
C8 C7 Si1 111.6(2)
C8 C7 C9 108.3(3)
C8 C7 C10 109.9(3)
C9 C7 Si1 107.8(2)
C9 C7 C10 107.9(3)
C10 C7 Si1 111.3(2)
C7 C8 H8A 109.5
C7 C8 H8B 109.5
C7 C8 H8C 109.5
H8A C8 H8B 109.5
H8A C8 H8C 109.5
H8B C8 H8C 109.5
C7 C9 H9A 109.5
C7 C9 H9B 109.5
C7 C9 H9C 109.5
H9A C9 H9B 109.5
H9A C9 H9C 109.5
H9B C9 H9C 109.5
C7 C10 H10G 109.5
C7 C10 H10H 109.5
C7 C10 H10I 109.5
H10G C10 H10H 109.5
H10G C10 H10I 109.5
H10H C10 H10I 109.5
C12 C11 Si1 118.8(2)
C16 C11 Si1 124.7(2)
C16 C11 C12 116.4(3)
C11 C12 H12 118.9
C13 C12 C11 122.3(3)
C13 C12 H12 118.9
C12 C13 H13 120.2
C12 C13 C14 119.6(3)
C14 C13 H13 120.2
C13 C14 H14 120.2
C15 C14 C13 119.5(3)
C15 C14 H14 120.2
C14 C15 H15 119.7
C14 C15 C16 120.5(3)
C16 C15 H15 119.7
C11 C16 H16 119.2
C15 C16 C11 121.7(3)
C15 C16 H16 119.2
O1 C17 H17A 109.7
O1 C17 H17B 109.7
O1 C17 C18 109.9(3)
H17A C17 H17B 108.2
C18 C17 H17A 109.7
C18 C17 H17B 109.7
O2 C18 C17 108.6(3)
O2 C18 H18A 108.5
O2 C18 C19 110.9(3)
C17 C18 H18A 108.5
C17 C18 C19 111.6(3)
C19 C18 H18A 108.5
O3 C19 C18 112.6(3)
O3 C19 H19A 109.1
O3 C19 H19B 109.1
C18 C19 H19A 109.1
C18 C19 H19B 109.1
H19A C19 H19B 107.8
O4 Si2 C21 111.13(14)
O4 Si2 C27 106.00(18)
O4 Si2 C31 105.16(14)
C21 Si2 C27 114.98(17)
C21 Si2 C31 109.21(15)
C31 Si2 C27 109.87(16)
O7 Si3 C41 109.92(13)
O7 Si3 C47 110.83(16)
O7 Si3 C51 103.09(13)
C41 Si3 C47 114.58(17)
C51 Si3 C41 108.31(14)
C51 Si3 C47 109.45(15)
C37 O4 Si2 131.2(2)
C38 O5 H5A 109.5
C39 O6 H6A 109.5
C57 O7 Si3 124.1(2)
C58 O8 H8 109.5
C59 O9 H9 109.5
C22 C21 Si2 124.4(3)
C26 C21 Si2 119.2(3)
C26 C21 C22 116.4(3)
C21 C22 H22 118.8
C23 C22 C21 122.4(4)
C23 C22 H22 118.8
C22 C23 H23A 120.3
C24 C23 C22 119.5(4)
C24 C23 H23A 120.3
C23 C24 H24A 119.5
C23 C24 C25 121.0(4)
C25 C24 H24A 119.5
C24 C25 H25 120.6
C26 C25 C24 118.7(4)
C26 C25 H25 120.6
C21 C26 C25 122.0(4)
C21 C26 H26 119.0
C25 C26 H26 119.0
C28 C27 Si2 111.1(3)
C29 C27 Si2 111.0(3)
C29 C27 C28 110.3(4)
C29 C27 C30 109.4(4)
C30 C27 Si2 107.4(3)
C30 C27 C28 107.4(4)
C27 C28 H28A 109.5
C27 C28 H28B 109.5
C27 C28 H28C 109.5
H28A C28 H28B 109.5
H28A C28 H28C 109.5
H28B C28 H28C 109.5
C27 C29 H29A 109.5
C27 C29 H29B 109.5
C27 C29 H29C 109.5
H29A C29 H29B 109.5
H29A C29 H29C 109.5
H29B C29 H29C 109.5
C27 C30 H30A 109.5
C27 C30 H30B 109.5
C27 C30 H30C 109.5
H30A C30 H30B 109.5
H30A C30 H30C 109.5
H30B C30 H30C 109.5
C32 C31 Si2 123.2(2)
C36 C31 Si2 119.9(3)
C36 C31 C32 116.9(3)
C31 C32 H32 119.4
C33 C32 C31 121.2(3)
C33 C32 H32 119.4
C32 C33 H33A 119.6
C34 C33 C32 120.9(4)
C34 C33 H33A 119.6
C33 C34 H34A 120.3
C33 C34 C35 119.3(3)
C35 C34 H34A 120.3
C34 C35 H35 120.0
C34 C35 C36 120.0(3)
C36 C35 H35 120.0
C31 C36 H36 119.1
C35 C36 C31 121.8(3)
C35 C36 H36 119.1
O4 C37 H37A 109.5
O4 C37 H37B 109.5
O4 C37 C38 110.9(3)
H37A C37 H37B 108.0
C38 C37 H37A 109.5
C38 C37 H37B 109.5
O5 C38 C37 107.0(3)
O5 C38 H38 109.0
O5 C38 C39 111.8(3)
C37 C38 H38 109.0
C37 C38 C39 111.0(3)
C39 C38 H38 109.0
O6 C39 C38 109.3(3)
O6 C39 H39A 109.8
O6 C39 H39B 109.8
C38 C39 H39A 109.8
C38 C39 H39B 109.8
H39A C39 H39B 108.3
C42 C41 Si3 126.1(3)
C42 C41 C46 116.5(3)
C46 C41 Si3 117.5(2)
C41 C42 H42 119.6
C43 C42 C41 120.8(4)
C43 C42 H42 119.6
C42 C43 H43 119.4
C44 C43 C42 121.1(4)
C44 C43 H43 119.4
C43 C44 H44 120.3
C43 C44 C45 119.4(4)
C45 C44 H44 120.3
C44 C45 H45 120.1
C44 C45 C46 119.9(4)
C46 C45 H45 120.1
C41 C46 H46 118.9
C45 C46 C41 122.3(4)
C45 C46 H46 118.9
C48 C47 Si3 107.4(3)
C48 C47 C50 107.5(4)
C49 C47 Si3 109.5(3)
C49 C47 C48 109.8(4)
C49 C47 C50 109.3(4)
C50 C47 Si3 113.3(3)
C47 C48 H48A 109.5
C47 C48 H48B 109.5
C47 C48 H48C 109.5
H48A C48 H48B 109.5
H48A C48 H48C 109.5
H48B C48 H48C 109.5
C47 C49 H49A 109.5
C47 C49 H49B 109.5
C47 C49 H49C 109.5
H49A C49 H49B 109.5
H49A C49 H49C 109.5
H49B C49 H49C 109.5
C47 C50 H50A 109.5
C47 C50 H50B 109.5
C47 C50 H50C 109.5
H50A C50 H50B 109.5
H50A C50 H50C 109.5
H50B C50 H50C 109.5
C52 C51 Si3 122.1(2)
C52 C51 C56 117.4(3)
C56 C51 Si3 120.5(2)
C51 C52 H52 119.4
C51 C52 C53 121.2(3)
C53 C52 H52 119.4
C52 C53 H53 120.1
C54 C53 C52 119.8(3)
C54 C53 H53 120.1
C53 C54 H54 119.8
C53 C54 C55 120.4(3)
C55 C54 H54 119.8
C54 C55 H55 120.1
C54 C55 C56 119.9(3)
C56 C55 H55 120.1
C51 C56 H56 119.4
C55 C56 C51 121.2(3)
C55 C56 H56 119.4
O7 C57 H57A 109.5
O7 C57 H57B 109.5
O7 C57 C58 110.7(3)
H57A C57 H57B 108.1
C58 C57 H57A 109.5
C58 C57 H57B 109.5
O8 C58 C57 108.7(3)
O8 C58 H58 108.3
O8 C58 C59 111.2(3)
C57 C58 H58 108.3
C59 C58 C57 112.0(3)
C59 C58 H58 108.3
O9 C59 C58 110.7(3)
O9 C59 H59A 109.5
O9 C59 H59B 109.5
C58 C59 H59A 109.5
C58 C59 H59B 109.5
H59A C59 H59B 108.1
O10 Si4 C61 101.61(15)
O10 Si4 C67 111.15(14)
O10 Si4 C71 109.39(15)
C61 Si4 C67 112.05(16)
C61 Si4 C71 107.63(14)
C71 Si4 C67 114.22(15)
C77 O10 Si4 135.4(2)
C78 O11 H11 109.5
C79 O12 H12G 109.5
C62 C61 Si4 121.7(3)
C66 C61 Si4 120.4(3)
C66 C61 C62 117.9(4)
C61 C62 H62 119.1
C63 C62 C61 121.9(5)
C63 C62 H62 119.1
C62 C63 H63 120.5
C62 C63 C64 119.0(5)
C64 C63 H63 120.5
C63 C64 H64 119.5
C65 C64 C63 121.0(5)
C65 C64 H64 119.5
C64 C65 H65 119.8
C64 C65 C66 120.3(5)
C66 C65 H65 119.8
C61 C66 C65 119.8(5)
C61 C66 H66 120.1
C65 C66 H66 120.1
C68 C67 Si4 111.9(2)
C68 C67 C70 108.0(3)
C69 C67 Si4 111.0(3)
C69 C67 C68 109.0(3)
C69 C67 C70 109.7(3)
C70 C67 Si4 107.2(2)
C67 C68 H68A 109.5
C67 C68 H68B 109.5
C67 C68 H68C 109.5
H68A C68 H68B 109.5
H68A C68 H68C 109.5
H68B C68 H68C 109.5
C67 C69 H69A 109.5
C67 C69 H69B 109.5
C67 C69 H69C 109.5
H69A C69 H69B 109.5
H69A C69 H69C 109.5
H69B C69 H69C 109.5
C67 C70 H70A 109.5
C67 C70 H70B 109.5
C67 C70 H70C 109.5
H70A C70 H70B 109.5
H70A C70 H70C 109.5
H70B C70 H70C 109.5
C72 C71 Si4 124.3(3)
C76 C71 Si4 119.3(3)
C76 C71 C72 116.1(3)
C71 C72 H72 118.7
C73 C72 C71 122.5(4)
C73 C72 H72 118.7
C72 C73 H73 120.3
C72 C73 C74 119.4(4)
C74 C73 H73 120.3
C73 C74 H74 120.4
C75 C74 C73 119.2(4)
C75 C74 H74 120.4
C74 C75 H75 119.4
C74 C75 C76 121.1(4)
C76 C75 H75 119.4
C71 C76 H76 119.2
C75 C76 C71 121.6(4)
C75 C76 H76 119.2
O10 C77 H77A 110.3
O10 C77 H77B 110.3
O10 C77 C78 107.2(3)
H77A C77 H77B 108.5
C78 C77 H77A 110.3
C78 C77 H77B 110.3
O11 C78 C77 109.6(3)
O11 C78 H78 109.7
O11 C78 C79 106.7(3)
C77 C78 H78 109.7
C79 C78 C77 111.5(3)
C79 C78 H78 109.7
O12 C79 C78 110.1(3)
O12 C79 H79A 109.6
O12 C79 H79B 109.6
C78 C79 H79A 109.6
C78 C79 H79B 109.6
H79A C79 H79B 108.2
O13 Si5 C81 109.99(13)
O13 Si5 C87 104.68(16)
O13 Si5 C91 108.68(14)
C81 Si5 C87 112.48(17)
C81 Si5 C91 109.99(16)
C91 Si5 C87 110.83(18)
C97 O13 Si5 126.2(2)
C98 O14 H14G 109.5
C99 O15 H15H 109.5
C82 C81 Si5 122.4(3)
C82 C81 C86 116.9(3)
C86 C81 Si5 120.7(3)
C81 C82 H82 119.5
C83 C82 C81 121.0(4)
C83 C82 H82 119.5
C82 C83 H83 119.7
C84 C83 C82 120.5(4)
C84 C83 H83 119.7
C83 C84 H84 120.0
C83 C84 C85 120.1(4)
C85 C84 H84 119.9
C84 C85 H85 120.1
C84 C85 C86 119.8(4)
C86 C85 H85 120.1
C81 C86 H86 119.2
C85 C86 C81 121.6(4)
C85 C86 H86 119.2
C88 C87 Si5 110.8(3)
C89 C87 Si5 110.2(3)
C89 C87 C88 107.2(4)
C89 C87 C90 109.7(4)
C90 C87 Si5 109.4(3)
C90 C87 C88 109.6(4)
C87 C88 H88A 109.5
C87 C88 H88B 109.5
C87 C88 H88C 109.5
H88A C88 H88B 109.5
H88A C88 H88C 109.5
H88B C88 H88C 109.5
C87 C89 H89A 109.5
C87 C89 H89B 109.5
C87 C89 H89C 109.5
H89A C89 H89B 109.5
H89A C89 H89C 109.5
H89B C89 H89C 109.5
C87 C90 H90A 109.5
C87 C90 H90B 109.5
C87 C90 H90C 109.5
H90A C90 H90B 109.5
H90A C90 H90C 109.5
H90B C90 H90C 109.5
C92 C91 Si5 119.3(3)
C92 C91 C96 116.4(3)
C96 C91 Si5 124.3(3)
C91 C92 H92 118.7
C93 C92 C91 122.6(4)
C93 C92 H92 118.7
C92 C93 H93 120.6
C92 C93 C94 118.7(4)
C94 C93 H93 120.6
C93 C94 H94 119.9
C95 C94 C93 120.2(4)
C95 C94 H94 119.9
C94 C95 H95 119.7
C94 C95 C96 120.7(4)
C96 C95 H95 119.7
C91 C96 H96 119.3
C95 C96 C91 121.3(4)
C95 C96 H96 119.3
O13 C97 H97A 109.9
O13 C97 H97B 109.9
O13 C97 C98 108.8(3)
H97A C97 H97B 108.3
C98 C97 H97A 109.9
C98 C97 H97B 109.9
O14 C98 C97 110.8(3)
O14 C98 H98 107.8
O14 C98 C99 108.7(3)
C97 C98 H98 107.8
C97 C98 C99 113.6(3)
C99 C98 H98 107.8
O15 C99 C98 111.5(3)
O15 C99 H99A 109.3
O15 C99 H99B 109.3
C98 C99 H99A 109.3
C98 C99 H99B 109.3
H99A C99 H99B 108.0
C101 Si6 C107 110.49(16)
C101 Si6 C111 107.11(16)
C107 Si6 C111 115.82(16)
O16 Si6 C101 114.4(3)
O16 Si6 C107 98.5(3)
O16 Si6 C111 110.6(3)
O216 Si6 C101 99.7(5)
O216 Si6 C107 113.3(5)
O216 Si6 C111 109.1(7)
C102 C101 Si6 122.1(3)
C106 C101 Si6 121.1(3)
C106 C101 C102 116.7(4)
C101 C102 H102 119.4
C103 C102 C101 121.2(4)
C103 C102 H102 119.4
C102 C103 H103 119.5
C102 C103 C104 120.9(4)
C104 C103 H103 119.5
C103 C104 H104 120.3
C105 C104 C103 119.3(4)
C105 C104 H104 120.3
C104 C105 H105 119.7
C104 C105 C106 120.5(4)
C106 C105 H105 119.7
C101 C106 H106 119.3
C105 C106 C101 121.4(4)
C105 C106 H106 119.3
C108 C107 Si6 108.2(3)
C108 C107 C109 108.3(3)
C109 C107 Si6 110.9(3)
C110 C107 Si6 111.4(3)
C110 C107 C108 108.1(3)
C110 C107 C109 109.8(3)
C107 C108 H10A 109.5
C107 C108 H10B 109.5
C107 C108 H10C 109.5
H10A C108 H10B 109.5
H10A C108 H10C 109.5
H10B C108 H10C 109.5
C107 C109 H10D 109.5
C107 C109 H10E 109.5
C107 C109 H10F 109.5
H10D C109 H10E 109.5
H10D C109 H10F 109.5
H10E C109 H10F 109.5
C107 C110 H11A 109.5
C107 C110 H11B 109.5
C107 C110 H11C 109.5
H11A C110 H11B 109.5
H11A C110 H11C 109.5
H11B C110 H11C 109.5
C112 C111 Si6 118.6(3)
C116 C111 Si6 125.0(3)
C116 C111 C112 116.4(3)
C111 C112 H112 118.9
C113 C112 C111 122.1(3)
C113 C112 H112 118.9
C112 C113 H113 120.3
C114 C113 C112 119.3(3)
C114 C113 H113 120.3
C113 C114 H114 119.9
C113 C114 C115 120.3(3)
C115 C114 H114 119.9
C114 C115 H115 119.9
C114 C115 C116 120.3(3)
C116 C115 H115 119.9
C111 C116 H116 119.2
C115 C116 C111 121.7(3)
C115 C116 H116 119.2
C117 O16 Si6 128.8(6)
C118 O17 H17 109.5
C119 O18 H18 109.5
O16 C117 H11D 109.4
O16 C117 H11E 109.4
O16 C117 C118 111.1(5)
H11D C117 H11E 108.0
C118 C117 H11D 109.4
C118 C117 H11E 109.4
O17 C118 C117 109.2(4)
O17 C118 H118 107.3
O17 C118 C119 111.0(5)
C117 C118 H118 107.3
C117 C118 C119 114.3(5)
C119 C118 H118 107.3
O18 C119 C118 109.3(5)
O18 C119 H11F 109.8
O18 C119 H11G 109.8
C118 C119 H11F 109.8
C118 C119 H11G 109.8
H11F C119 H11G 108.3
C217 O216 Si6 130.8(10)
C218 O217 H217 109.5
C219 O218 H218 109.5
O216 C217 H21A 110.1
O216 C217 H21B 110.1
O216 C217 C218 108.2(9)
H21A C217 H21B 108.4
C218 C217 H21A 110.1
C218 C217 H21B 110.1
O217 C218 C217 110.7(10)
O217 C218 H21C 108.2
O217 C218 C219 112.2(8)
C217 C218 H21C 108.2
C219 C218 C217 109.3(9)
C219 C218 H21C 108.2
O218 C219 C218 113.8(9)
O218 C219 H21D 108.8
O218 C219 H21E 108.8
C218 C219 H21D 108.8
C218 C219 H21E 108.8
H21D C219 H21E 107.7
O19 Si7 C127 112.58(16)
O19 Si7 C131 103.02(14)
O19 Si7 C121 107.0(5)
O19 Si7 C161 111.1(6)
C127 Si7 C161 110.1(7)
C131 Si7 C127 109.67(16)
C131 Si7 C161 110.2(10)
C121 Si7 C127 115.7(5)
C121 Si7 C131 108.0(8)
C137 O19 Si7 132.8(2)
C138 O20 H20 109.5
C139 O21 H21 109.5
C128 C127 Si7 111.3(3)
C128 C127 C129 108.6(4)
C128 C127 C130 108.4(3)
C129 C127 Si7 107.4(3)
C130 C127 Si7 112.8(3)
C130 C127 C129 108.2(3)
C127 C128 H12A 109.5
C127 C128 H12B 109.5
C127 C128 H12C 109.5
H12A C128 H12B 109.5
H12A C128 H12C 109.5
H12B C128 H12C 109.5
C127 C129 H12D 109.5
C127 C129 H12E 109.5
C127 C129 H12F 109.5
H12D C129 H12E 109.5
H12D C129 H12F 109.5
H12E C129 H12F 109.5
C127 C130 H13A 109.5
C127 C130 H13B 109.5
C127 C130 H13C 109.5
H13A C130 H13B 109.5
H13A C130 H13C 109.5
H13B C130 H13C 109.5
C132 C131 Si7 121.7(3)
C136 C131 Si7 122.2(3)
C136 C131 C132 116.1(3)
C131 C132 H132 118.8
C133 C132 C131 122.5(4)
C133 C132 H132 118.8
C132 C133 H133 120.2
C134 C133 C132 119.6(4)
C134 C133 H133 120.2
C133 C134 H134 120.4
C135 C134 C133 119.2(4)
C135 C134 H134 120.4
C134 C135 H135 119.5
C134 C135 C136 120.9(4)
C136 C135 H135 119.5
C131 C136 H136 119.1
C135 C136 C131 121.7(4)
C135 C136 H136 119.1
O19 C137 H13D 109.5
O19 C137 H13E 109.5
O19 C137 C138 110.8(3)
H13D C137 H13E 108.1
C138 C137 H13D 109.5
C138 C137 H13E 109.5
O20 C138 C137 113.6(3)
O20 C138 H138 106.3
O20 C138 C139 113.3(3)
C137 C138 H138 106.3
C139 C138 C137 110.5(3)
C139 C138 H138 106.3
O21 C139 C138 113.4(3)
O21 C139 H13F 108.9
O21 C139 H13G 108.9
C138 C139 H13F 108.9
C138 C139 H13G 108.9
H13F C139 H13G 107.7
C122 C121 Si7 125.1(11)
C126 C121 Si7 118.9(11)
C126 C121 C122 116.0(11)
C121 C122 H122 119.0
C121 C122 C123 122.0(9)
C123 C122 H122 119.0
C122 C123 H123 119.9
C124 C123 C122 120.2(9)
C124 C123 H123 119.9
C123 C124 H124 119.6
C123 C124 C125 120.8(12)
C125 C124 H124 119.6
C124 C125 H125 120.1
C124 C125 C126 119.9(9)
C126 C125 H125 120.1
C121 C126 C125 121.0(9)
C121 C126 H126 119.5
C125 C126 H126 119.5
C162 C161 Si7 122.9(13)
C166 C161 Si7 119.7(11)
C166 C161 C162 116.7(14)
C161 C162 H162 119.9
C163 C162 C161 120.4(11)
C163 C162 H162 119.6
C162 C163 H163 120.8
C164 C163 C162 122.1(10)
C164 C163 H163 117.0
C163 C164 H164 120.5
C163 C164 C165 118.9(14)
C165 C164 H164 120.5
C164 C165 H165 121.0
C164 C165 C166 120.5(11)
C166 C165 H165 118.5
C161 C166 C165 121.1(10)
C161 C166 H166 119.5
C165 C166 H166 119.1
C141 Si8 C147 115.33(16)
C141 Si8 C151 110.33(14)
C151 Si8 C147 108.96(15)
O22 Si8 C141 110.2(4)
O22 Si8 C147 100.8(4)
O22 Si8 C151 110.9(3)
O32 Si8 C141 108.1(10)
O32 Si8 C147 111.8(8)
O32 Si8 C151 101.4(8)
C142 C141 Si8 121.8(3)
C142 C141 C146 115.7(3)
C146 C141 Si8 122.3(3)
C141 C142 H142 119.2
C143 C142 C141 121.5(4)
C143 C142 H142 119.2
C142 C143 H143 119.5
C144 C143 C142 121.1(4)
C144 C143 H143 119.5
C143 C144 H144 120.4
C145 C144 C143 119.2(4)
C145 C144 H144 120.4
C144 C145 H145 120.0
C144 C145 C146 120.1(4)
C146 C145 H145 120.0
C141 C146 H146 118.8
C145 C146 C141 122.4(4)
C145 C146 H146 118.8
C148 C147 Si8 111.4(3)
C148 C147 C150 108.3(4)
C149 C147 Si8 111.0(3)
C149 C147 C148 109.4(4)
C149 C147 C150 108.9(3)
C150 C147 Si8 107.8(3)
C147 C148 H14A 109.5
C147 C148 H14B 109.5
C147 C148 H14C 109.5
H14A C148 H14B 109.5
H14A C148 H14C 109.5
H14B C148 H14C 109.5
C147 C149 H14D 109.5
C147 C149 H14E 109.5
C147 C149 H14F 109.5
H14D C149 H14E 109.5
H14D C149 H14F 109.5
H14E C149 H14F 109.5
C147 C150 H15A 109.5
C147 C150 H15B 109.5
C147 C150 H15C 109.5
H15A C150 H15B 109.5
H15A C150 H15C 109.5
H15B C150 H15C 109.5
C152 C151 Si8 119.7(3)
C152 C151 C156 116.5(3)
C156 C151 Si8 123.5(2)
C151 C152 H152 119.2
C151 C152 C153 121.7(3)
C153 C152 H152 119.2
C152 C153 H153 119.9
C154 C153 C152 120.2(4)
C154 C153 H153 119.9
C153 C154 H154 119.8
C153 C154 C155 120.3(3)
C155 C154 H154 119.8
C154 C155 H155 120.2
C154 C155 C156 119.7(3)
C156 C155 H155 120.2
C151 C156 H156 119.2
C155 C156 C151 121.5(3)
C155 C156 H156 119.2
C157 O22 Si8 122.6(7)
C158 O23 H23 109.5
C159 O24 H24 109.5
O22 C157 H15D 109.8
O22 C157 H15E 109.8
O22 C157 C158 109.3(6)
H15D C157 H15E 108.3
C158 C157 H15D 109.8
C158 C157 H15E 109.8
O23 C158 C157 110.3(4)
O23 C158 H158 108.9
O23 C158 C159 107.3(4)
C157 C158 H158 108.9
C157 C158 C159 112.4(6)
C159 C158 H158 108.9
O24 C159 C158 112.8(11)
O24 C159 H15F 109.0
O24 C159 H15G 109.0
C158 C159 H15F 109.0
C158 C159 H15G 109.0
H15F C159 H15G 107.8
C257 O32 Si8 137.0(19)
C258 O33 H33 109.5
C259 O34 H34 109.5
O32 C257 H25A 108.6
O32 C257 H25B 108.6
O32 C257 C258 114.7(18)
H25A C257 H25B 107.6
C258 C257 H25A 108.6
C258 C257 H25B 108.6
O33 C258 C257 109.9(14)
O33 C258 H258 108.5
O33 C258 C259 108.3(12)
C257 C258 H258 108.5
C259 C258 C257 113.1(13)
C259 C258 H258 108.5
O34 C259 C258 113(3)
O34 C259 H25C 108.9
O34 C259 H25D 108.9
C258 C259 H25C 108.9
C258 C259 H25D 108.9
H25C C259 H25D 107.8

loop_
_geom_bond_atom_site_label_1
_geom_bond_atom_site_label_2
_geom_bond_distance
Si1 O1 1.648(2)
Si1 C1 1.873(3)
Si1 C7 1.886(3)
Si1 C11 1.878(3)
O1 C17 1.424(4)
O2 H2 0.8400
O2 C18 1.428(4)
O3 H3A 0.8400
O3 H3B 0.8400
O3 C19 1.420(4)
C1 C2 1.390(5)
C1 C6 1.396(4)
C2 H2A 0.9500
C2 C3 1.387(5)
C3 H3 0.9500
C3 C4 1.387(6)
C4 H4 0.9500
C4 C5 1.369(6)
C5 H5 0.9500
C5 C6 1.384(5)
C6 H6 0.9500
C7 C8 1.532(5)
C7 C9 1.535(5)
C7 C10 1.536(4)
C8 H8A 0.9800
C8 H8B 0.9800
C8 H8C 0.9800
C9 H9A 0.9800
C9 H9B 0.9800
C9 H9C 0.9800
C10 H10G 0.9800
C10 H10H 0.9800
C10 H10I 0.9800
C11 C12 1.404(4)
C11 C16 1.392(4)
C12 H12 0.9500
C12 C13 1.379(5)
C13 H13 0.9500
C13 C14 1.382(5)
C14 H14 0.9500
C14 C15 1.379(5)
C15 H15 0.9500
C15 C16 1.380(5)
C16 H16 0.9500
C17 H17A 0.9900
C17 H17B 0.9900
C17 C18 1.507(4)
C18 H18A 1.0000
C18 C19 1.513(5)
C19 H19A 0.9900
C19 H19B 0.9900
Si2 O4 1.634(2)
Si2 C21 1.869(3)
Si2 C27 1.894(4)
Si2 C31 1.874(3)
Si3 O7 1.645(2)
Si3 C41 1.878(3)
Si3 C47 1.880(4)
Si3 C51 1.869(3)
O4 C37 1.416(4)
O5 H5A 0.8400
O5 C38 1.430(4)
O6 H6A 0.8400
O6 C39 1.440(5)
O7 C57 1.422(4)
O8 H8 0.8400
O8 C58 1.441(4)
O9 H9 0.8400
O9 C59 1.423(5)
C21 C22 1.412(5)
C21 C26 1.384(5)
C22 H22 0.9500
C22 C23 1.376(6)
C23 H23A 0.9500
C23 C24 1.350(7)
C24 H24A 0.9500
C24 C25 1.400(7)
C25 H25 0.9500
C25 C26 1.391(5)
C26 H26 0.9500
C27 C28 1.542(6)
C27 C29 1.521(6)
C27 C30 1.537(6)
C28 H28A 0.9800
C28 H28B 0.9800
C28 H28C 0.9800
C29 H29A 0.9800
C29 H29B 0.9800
C29 H29C 0.9800
C30 H30A 0.9800
C30 H30B 0.9800
C30 H30C 0.9800
C31 C32 1.395(5)
C31 C36 1.389(4)
C32 H32 0.9500
C32 C33 1.379(5)
C33 H33A 0.9500
C33 C34 1.372(6)
C34 H34A 0.9500
C34 C35 1.373(6)
C35 H35 0.9500
C35 C36 1.387(5)
C36 H36 0.9500
C37 H37A 0.9900
C37 H37B 0.9900
C37 C38 1.496(6)
C38 H38 1.0000
C38 C39 1.512(5)
C39 H39A 0.9900
C39 H39B 0.9900
C41 C42 1.394(5)
C41 C46 1.398(5)
C42 H42 0.9500
C42 C43 1.393(6)
C43 H43 0.9500
C43 C44 1.367(7)
C44 H44 0.9500
C44 C45 1.371(6)
C45 H45 0.9500
C45 C46 1.385(5)
C46 H46 0.9500
C47 C48 1.540(6)
C47 C49 1.531(6)
C47 C50 1.544(6)
C48 H48A 0.9800
C48 H48B 0.9800
C48 H48C 0.9800
C49 H49A 0.9800
C49 H49B 0.9800
C49 H49C 0.9800
C50 H50A 0.9800
C50 H50B 0.9800
C50 H50C 0.9800
C51 C52 1.389(4)
C51 C56 1.395(4)
C52 H52 0.9500
C52 C53 1.392(5)
C53 H53 0.9500
C53 C54 1.369(5)
C54 H54 0.9500
C54 C55 1.368(5)
C55 H55 0.9500
C55 C56 1.390(5)
C56 H56 0.9500
C57 H57A 0.9900
C57 H57B 0.9900
C57 C58 1.493(5)
C58 H58 1.0000
C58 C59 1.490(6)
C59 H59A 0.9900
C59 H59B 0.9900
Si4 O10 1.630(2)
Si4 C61 1.871(3)
Si4 C67 1.882(3)
Si4 C71 1.871(3)
O10 C77 1.401(4)
O11 H11 0.8400
O11 C78 1.421(4)
O12 H12G 0.8400
O12 C79 1.438(5)
C61 C62 1.396(5)
C61 C66 1.379(5)
C62 H62 0.9500
C62 C63 1.376(6)
C63 H63 0.9500
C63 C64 1.376(8)
C64 H64 0.9500
C64 C65 1.343(8)
C65 H65 0.9500
C65 C66 1.416(6)
C66 H66 0.9500
C67 C68 1.531(5)
C67 C69 1.527(6)
C67 C70 1.537(5)
C68 H68A 0.9800
C68 H68B 0.9800
C68 H68C 0.9800
C69 H69A 0.9800
C69 H69B 0.9800
C69 H69C 0.9800
C70 H70A 0.9800
C70 H70B 0.9800
C70 H70C 0.9800
C71 C72 1.392(5)
C71 C76 1.380(5)
C72 H72 0.9500
C72 C73 1.378(5)
C73 H73 0.9500
C73 C74 1.378(6)
C74 H74 0.9500
C74 C75 1.357(7)
C75 H75 0.9500
C75 C76 1.377(6)
C76 H76 0.9500
C77 H77A 0.9900
C77 H77B 0.9900
C77 C78 1.512(5)
C78 H78 1.0000
C78 C79 1.495(5)
C79 H79A 0.9900
C79 H79B 0.9900
Si5 O13 1.642(2)
Si5 C81 1.870(3)
Si5 C87 1.896(4)
Si5 C91 1.878(4)
O13 C97 1.428(4)
O14 H14G 0.8400
O14 C98 1.434(4)
O15 H15H 0.8400
O15 C99 1.418(4)
C81 C82 1.395(5)
C81 C86 1.404(5)
C82 H82 0.9500
C82 C83 1.395(5)
C83 H83 0.9500
C83 C84 1.365(6)
C84 H84 0.9500
C84 C85 1.375(6)
C85 H85 0.9500
C85 C86 1.388(5)
C86 H86 0.9500
C87 C88 1.528(7)
C87 C89 1.518(6)
C87 C90 1.520(6)
C88 H88A 0.9800
C88 H88B 0.9800
C88 H88C 0.9800
C89 H89A 0.9800
C89 H89B 0.9800
C89 H89C 0.9800
C90 H90A 0.9800
C90 H90B 0.9800
C90 H90C 0.9800
C91 C92 1.386(5)
C91 C96 1.402(5)
C92 H92 0.9500
C92 C93 1.384(6)
C93 H93 0.9500
C93 C94 1.388(6)
C94 H94 0.9500
C94 C95 1.356(7)
C95 H95 0.9500
C95 C96 1.378(6)
C96 H96 0.9500
C97 H97A 0.9900
C97 H97B 0.9900
C97 C98 1.505(5)
C98 H98 1.0000
C98 C99 1.514(5)
C99 H99A 0.9900
C99 H99B 0.9900
Si6 C101 1.868(4)
Si6 C107 1.877(4)
Si6 C111 1.878(3)
Si6 O16 1.687(7)
Si6 O216 1.598(14)
C101 C102 1.405(6)
C101 C106 1.404(5)
C102 H102 0.9500
C102 C103 1.371(6)
C103 H103 0.9500
C103 C104 1.381(7)
C104 H104 0.9500
C104 C105 1.369(7)
C105 H105 0.9500
C105 C106 1.381(6)
C106 H106 0.9500
C107 C108 1.539(6)
C107 C109 1.542(6)
C107 C110 1.531(5)
C108 H10A 0.9800
C108 H10B 0.9800
C108 H10C 0.9800
C109 H10D 0.9800
C109 H10E 0.9800
C109 H10F 0.9800
C110 H11A 0.9800
C110 H11B 0.9800
C110 H11C 0.9800
C111 C112 1.402(5)
C111 C116 1.392(5)
C112 H112 0.9500
C112 C113 1.391(5)
C113 H113 0.9500
C113 C114 1.366(5)
C114 H114 0.9500
C114 C115 1.377(5)
C115 H115 0.9500
C115 C116 1.381(5)
C116 H116 0.9500
O16 C117 1.419(9)
O17 H17 0.8400
O17 C118 1.442(6)
O18 H18 0.8400
O18 C119 1.425(7)
C117 H11D 0.9900
C117 H11E 0.9900
C117 C118 1.495(7)
C118 H118 1.0000
C118 C119 1.504(8)
C119 H11F 0.9900
C119 H11G 0.9900
O216 C217 1.385(16)
O217 H217 0.8400
O217 C218 1.394(11)
O218 H218 0.8400
O218 C219 1.432(10)
C217 H21A 0.9900
C217 H21B 0.9900
C217 C218 1.542(15)
C218 H21C 1.0000
C218 C219 1.482(13)
C219 H21D 0.9900
C219 H21E 0.9900
Si7 O19 1.638(2)
Si7 C127 1.881(4)
Si7 C131 1.863(4)
Si7 C121 1.834(14)
Si7 C161 1.917(19)
O19 C137 1.400(4)
O20 H20 0.8400
O20 C138 1.422(4)
O21 H21 0.8400
O21 C139 1.419(4)
C127 C128 1.527(6)
C127 C129 1.541(5)
C127 C130 1.536(5)
C128 H12A 0.9800
C128 H12B 0.9800
C128 H12C 0.9800
C129 H12D 0.9800
C129 H12E 0.9800
C129 H12F 0.9800
C130 H13A 0.9800
C130 H13B 0.9800
C130 H13C 0.9800
C131 C132 1.392(5)
C131 C136 1.382(5)
C132 H132 0.9500
C132 C133 1.379(6)
C133 H133 0.9500
C133 C134 1.377(7)
C134 H134 0.9500
C134 C135 1.361(7)
C135 H135 0.9500
C135 C136 1.380(6)
C136 H136 0.9500
C137 H13D 0.9900
C137 H13E 0.9900
C137 C138 1.513(5)
C138 H138 1.0000
C138 C139 1.491(5)
C139 H13F 0.9900
C139 H13G 0.9900
C121 C122 1.387(16)
C121 C126 1.379(16)
C122 H122 0.9500
C122 C123 1.390(10)
C123 H123 0.9500
C123 C124 1.330(15)
C124 H124 0.9500
C124 C125 1.344(15)
C125 H125 0.9500
C125 C126 1.414(10)
C126 H126 0.9500
C161 C162 1.391(18)
C161 C166 1.387(17)
C162 H162 0.9274
C162 C163 1.385(11)
C163 H163 0.9267
C163 C164 1.348(17)
C164 H164 0.9500
C164 C165 1.353(15)
C165 H165 0.9267
C165 C166 1.403(11)
C166 H166 0.9260
Si8 C141 1.874(3)
Si8 C147 1.890(4)
Si8 C151 1.878(3)
Si8 O22 1.618(8)
Si8 O32 1.722(16)
C141 C142 1.383(5)
C141 C146 1.397(5)
C142 H142 0.9500
C142 C143 1.382(6)
C143 H143 0.9500
C143 C144 1.360(6)
C144 H144 0.9500
C144 C145 1.357(6)
C145 H145 0.9500
C145 C146 1.379(5)
C146 H146 0.9500
C147 C148 1.531(5)
C147 C149 1.522(6)
C147 C150 1.532(5)
C148 H14A 0.9800
C148 H14B 0.9800
C148 H14C 0.9800
C149 H14D 0.9800
C149 H14E 0.9800
C149 H14F 0.9800
C150 H15A 0.9800
C150 H15B 0.9800
C150 H15C 0.9800
C151 C152 1.385(5)
C151 C156 1.405(4)
C152 H152 0.9500
C152 C153 1.395(5)
C153 H153 0.9500
C153 C154 1.355(6)
C154 H154 0.9500
C154 C155 1.374(5)
C155 H155 0.9500
C155 C156 1.389(5)
C156 H156 0.9500
O22 C157 1.415(9)
O23 H23 0.8400
O23 C158 1.434(5)
O24 H24 0.8400
O24 C159 1.404(11)
C157 H15D 0.9900
C157 H15E 0.9900
C157 C158 1.499(8)
C158 H158 1.0000
C158 C159 1.526(7)
C159 H15F 0.9900
C159 H15G 0.9900
O32 C257 1.433(19)
O33 H33 0.8400
O33 C258 1.420(14)
O34 H34 0.8400
O34 C259 1.42(2)
C257 H25A 0.9900
C257 H25B 0.9900
C257 C258 1.516(19)
C258 H258 1.0000
C258 C259 1.486(17)
C259 H25C 0.9900
C259 H25D 0.9900

loop_
_geom_hbond_atom_site_label_D
_geom_hbond_atom_site_label_H
_geom_hbond_atom_site_label_A
_geom_hbond_site_symmetry_A
_geom_hbond_distance_DH
_geom_hbond_distance_HA
_geom_hbond_distance_DA
_geom_hbond_angle_DHA
_geom_hbond_publ_flag
O2 H2 O18 . 0.84 2.03 2.841(4) 163.0 yes
O2 H2 O218 . 0.84 2.11 2.828(7) 142.5 yes
O3 H3A O23 . 0.84 1.93 2.752(4) 164.5 yes
O5 H5A O9 . 0.84 1.81 2.651(4) 176.1 yes
O6 H6A O14 1_455 0.84 1.90 2.707(3) 161.3 yes
O8 H8 O6 . 0.84 2.06 2.814(3) 148.9 yes
O9 H9 O24 . 0.84 2.06 2.84(2) 153.7 yes
O11 H11 O6 . 0.84 1.95 2.782(4) 173.9 yes
O12 H12G O24 . 0.84 2.33 3.00(2) 136.7 yes
O14 H14G O13 . 0.84 2.44 2.839(3) 109.8 yes
O15 H15H O21 1_655 0.84 1.85 2.676(3) 169.3 yes
O17 H17 O12 . 0.84 1.83 2.615(4) 155.5 yes
O18 H18 O15 . 0.84 1.93 2.745(4) 164.0 yes
C119 H11G O3 . 0.99 2.39 3.222(7) 140.8 yes
O218 H218 O15 . 0.84 1.76 2.599(8) 176.1 yes
O20 H20 O5 . 0.84 2.00 2.794(4) 156.9 yes
O21 H21 O8 . 0.84 1.89 2.727(4) 174.2 yes
C138 H138 O3 1_455 1.00 2.50 3.320(5) 138.5 yes
O23 H23 O17 . 0.84 1.87 2.697(5) 169.1 yes
O24 H24 O2 . 0.84 1.96 2.78(2) 162.6 yes

loop_
_geom_torsion_atom_site_label_1
_geom_torsion_atom_site_label_2
_geom_torsion_atom_site_label_3
_geom_torsion_atom_site_label_4
_geom_torsion
Si1 O1 C17 C18 166.7(2)
Si1 C1 C2 C3 177.6(3)
Si1 C1 C6 C5 -177.9(3)
Si1 C11 C12 C13 176.2(3)
Si1 C11 C16 C15 -176.6(3)
O1 Si1 C1 C2 157.0(3)
O1 Si1 C1 C6 -24.5(3)
O1 Si1 C7 C8 -50.5(2)
O1 Si1 C7 C9 68.2(2)
O1 Si1 C7 C10 -173.7(2)
O1 Si1 C11 C12 -74.8(3)
O1 Si1 C11 C16 102.0(3)
O1 C17 C18 O2 -67.1(3)
O1 C17 C18 C19 55.5(4)
O2 C18 C19 O3 -57.8(4)
C1 Si1 O1 C17 -69.4(3)
C1 Si1 C7 C8 -166.3(2)
C1 Si1 C7 C9 -47.6(3)
C1 Si1 C7 C10 70.5(3)
C1 Si1 C11 C12 42.8(3)
C1 Si1 C11 C16 -140.4(3)
C1 C2 C3 C4 0.7(7)
C2 C1 C6 C5 0.7(5)
C2 C3 C4 C5 0.1(7)
C3 C4 C5 C6 -0.4(6)
C4 C5 C6 C1 0.0(5)
C6 C1 C2 C3 -1.0(6)
C7 Si1 O1 C17 172.6(2)
C7 Si1 C1 C2 -89.4(3)
C7 Si1 C1 C6 89.1(3)
C7 Si1 C11 C12 168.3(2)
C7 Si1 C11 C16 -15.0(3)
C11 Si1 O1 C17 49.0(3)
C11 Si1 C1 C2 38.5(3)
C11 Si1 C1 C6 -142.9(3)
C11 Si1 C7 C8 69.2(3)
C11 Si1 C7 C9 -172.1(2)
C11 Si1 C7 C10 -54.0(3)
C11 C12 C13 C14 1.4(5)
C12 C11 C16 C15 0.2(5)
C12 C13 C14 C15 -1.4(5)
C13 C14 C15 C16 0.8(5)
C14 C15 C16 C11 -0.2(5)
C16 C11 C12 C13 -0.8(5)
C17 C18 C19 O3 -179.2(3)
Si2 O4 C37 C38 -131.5(3)
Si2 C21 C22 C23 178.3(3)
Si2 C21 C26 C25 -178.7(3)
Si2 C31 C32 C33 -179.1(3)
Si2 C31 C36 C35 179.0(3)
Si3 O7 C57 C58 156.1(3)
Si3 C41 C42 C43 -179.6(4)
Si3 C41 C46 C45 -179.9(3)
Si3 C51 C52 C53 -179.8(3)
Si3 C51 C56 C55 179.9(3)
O4 Si2 C21 C22 -104.8(3)
O4 Si2 C21 C26 73.9(3)
O4 Si2 C27 C28 56.4(3)
O4 Si2 C27 C29 179.6(3)
O4 Si2 C27 C30 -60.9(3)
O4 Si2 C31 C32 -159.7(3)
O4 Si2 C31 C36 21.7(3)
O4 C37 C38 O5 179.3(3)
O4 C37 C38 C39 -58.4(4)
O5 C38 C39 O6 -68.0(4)
O7 Si3 C41 C42 113.4(3)
O7 Si3 C41 C46 -65.7(3)
O7 Si3 C47 C48 57.6(3)
O7 Si3 C47 C49 176.7(3)
O7 Si3 C47 C50 -61.0(4)
O7 Si3 C51 C52 157.6(3)
O7 Si3 C51 C56 -23.1(3)
O7 C57 C58 O8 -67.7(4)
O7 C57 C58 C59 55.6(4)
O8 C58 C59 O9 -64.2(4)
C21 Si2 O4 C37 9.5(4)
C21 Si2 C27 C28 -66.8(4)
C21 Si2 C27 C29 56.4(3)
C21 Si2 C27 C30 176.0(3)
C21 Si2 C31 C32 -40.4(3)
C21 Si2 C31 C36 141.1(3)
C21 C22 C23 C24 0.8(6)
C22 C21 C26 C25 0.1(5)
C22 C23 C24 C25 -0.9(6)
C23 C24 C25 C26 0.5(6)
C24 C25 C26 C21 -0.1(6)
C26 C21 C22 C23 -0.4(5)
C27 Si2 O4 C37 -116.1(4)
C27 Si2 C21 C22 15.6(4)
C27 Si2 C21 C26 -165.7(3)
C27 Si2 C31 C32 86.6(3)
C27 Si2 C31 C36 -92.0(3)
C31 Si2 O4 C37 127.5(4)
C31 Si2 C21 C22 139.6(3)
C31 Si2 C21 C26 -41.7(3)
C31 Si2 C27 C28 169.5(3)
C31 Si2 C27 C29 -67.3(3)
C31 Si2 C27 C30 52.3(3)
C31 C32 C33 C34 -0.3(6)
C32 C31 C36 C35 0.3(6)
C32 C33 C34 C35 1.3(6)
C33 C34 C35 C36 -1.5(6)
C34 C35 C36 C31 0.7(6)
C36 C31 C32 C33 -0.5(6)
C37 C38 C39 O6 172.5(3)
C41 Si3 O7 C57 -54.6(3)
C41 Si3 C47 C48 -177.4(3)
C41 Si3 C47 C49 -58.2(3)
C41 Si3 C47 C50 64.1(4)
C41 Si3 C51 C52 41.1(3)
C41 Si3 C51 C56 -139.5(3)
C41 C42 C43 C44 -0.1(7)
C42 C41 C46 C45 1.0(5)
C42 C43 C44 C45 0.4(7)
C43 C44 C45 C46 0.0(6)
C44 C45 C46 C41 -0.7(6)
C46 C41 C42 C43 -0.6(6)
C47 Si3 O7 C57 73.1(3)
C47 Si3 C41 C42 -12.2(4)
C47 Si3 C41 C46 168.8(3)
C47 Si3 C51 C52 -84.4(3)
C47 Si3 C51 C56 94.9(3)
C51 Si3 O7 C57 -169.9(3)
C51 Si3 C41 C42 -134.7(3)
C51 Si3 C41 C46 46.3(3)
C51 Si3 C47 C48 -55.5(3)
C51 Si3 C47 C49 63.7(3)
C51 Si3 C47 C50 -174.1(3)
C51 C52 C53 C54 -0.3(5)
C52 C51 C56 C55 -0.8(5)
C52 C53 C54 C55 -0.2(6)
C53 C54 C55 C56 0.3(6)
C54 C55 C56 C51 0.3(5)
C56 C51 C52 C53 0.8(5)
C57 C58 C59 O9 174.0(3)
Si4 O10 C77 C78 -164.8(3)
Si4 C61 C62 C63 174.3(4)
Si4 C61 C66 C65 -174.8(4)
Si4 C71 C72 C73 -172.6(3)
Si4 C71 C76 C75 172.5(4)
O10 Si4 C61 C62 -163.7(3)
O10 Si4 C61 C66 12.1(3)
O10 Si4 C67 C68 -171.4(3)
O10 Si4 C67 C69 66.7(3)
O10 Si4 C67 C70 -53.1(3)
O10 Si4 C71 C72 -177.6(3)
O10 Si4 C71 C76 8.9(4)
O10 C77 C78 O11 73.7(4)
O10 C77 C78 C79 -168.4(3)
O11 C78 C79 O12 -66.7(4)
C61 Si4 O10 C77 -164.3(3)
C61 Si4 C67 C68 -58.5(3)
C61 Si4 C67 C69 179.6(3)
C61 Si4 C67 C70 59.8(3)
C61 Si4 C71 C72 72.8(3)
C61 Si4 C71 C76 -100.7(3)
C61 C62 C63 C64 0.1(7)
C62 C61 C66 C65 1.2(6)
C62 C63 C64 C65 1.8(8)
C63 C64 C65 C66 -2.2(9)
C64 C65 C66 C61 0.7(8)
C66 C61 C62 C63 -1.6(6)
C67 Si4 O10 C77 -44.9(4)
C67 Si4 C61 C62 77.6(3)
C67 Si4 C61 C66 -106.6(3)
C67 Si4 C71 C72 -52.3(4)
C67 Si4 C71 C76 134.2(3)
C71 Si4 O10 C77 82.1(4)
C71 Si4 C61 C62 -48.8(3)
C71 Si4 C61 C66 127.0(3)
C71 Si4 C67 C68 64.2(3)
C71 Si4 C67 C69 -57.7(3)
C71 Si4 C67 C70 -177.5(2)
C71 C72 C73 C74 -0.8(7)
C72 C71 C76 C75 -1.6(7)
C72 C73 C74 C75 1.0(7)
C73 C74 C75 C76 -1.6(8)
C74 C75 C76 C71 1.9(9)
C76 C71 C72 C73 1.1(6)
C77 C78 C79 O12 173.7(3)
Si5 O13 C97 C98 -161.7(2)
Si5 C81 C82 C83 -179.1(3)
Si5 C81 C86 C85 178.8(3)
Si5 C91 C92 C93 -177.1(3)
Si5 C91 C96 C95 176.5(3)
O13 Si5 C81 C82 -126.1(3)
O13 Si5 C81 C86 54.0(3)
O13 Si5 C87 C88 -48.3(3)
O13 Si5 C87 C89 -166.7(3)
O13 Si5 C87 C90 72.6(4)
O13 Si5 C91 C92 -0.4(3)
O13 Si5 C91 C96 -178.4(3)
O13 C97 C98 O14 -62.3(4)
O13 C97 C98 C99 60.4(4)
O14 C98 C99 O15 -173.5(2)
C81 Si5 O13 C97 33.8(3)
C81 Si5 C87 C88 71.1(4)
C81 Si5 C87 C89 -47.3(4)
C81 Si5 C87 C90 -168.0(3)
C81 Si5 C91 C92 -120.8(3)
C81 Si5 C91 C96 61.1(3)
C81 C82 C83 C84 -0.1(7)
C82 C81 C86 C85 -1.1(5)
C82 C83 C84 C85 -0.1(7)
C83 C84 C85 C86 -0.3(7)
C84 C85 C86 C81 0.9(6)
C86 C81 C82 C83 0.7(6)
C87 Si5 O13 C97 154.9(3)
C87 Si5 C81 C82 117.6(3)
C87 Si5 C81 C86 -62.2(3)
C87 Si5 C91 C92 114.2(3)
C87 Si5 C91 C96 -63.9(3)
C91 Si5 O13 C97 -86.6(3)
C91 Si5 C81 C82 -6.5(3)
C91 Si5 C81 C86 173.7(3)
C91 Si5 C87 C88 -165.3(3)
C91 Si5 C87 C89 76.3(4)
C91 Si5 C87 C90 -44.4(4)
C91 C92 C93 C94 -0.1(7)
C92 C91 C96 C95 -1.6(5)
C92 C93 C94 C95 -0.5(7)
C93 C94 C95 C96 0.0(7)
C94 C95 C96 C91 1.1(6)
C96 C91 C92 C93 1.1(6)
C97 C98 C99 O15 62.6(4)
Si6 C101 C102 C103 -177.4(3)
Si6 C101 C106 C105 177.1(3)
Si6 C111 C112 C113 -178.7(3)
Si6 C111 C116 C115 179.3(3)
Si6 O16 C117 C118 -91.5(8)
Si6 O216 C217 C218 -161.3(13)
C101 Si6 C107 C108 54.2(3)
C101 Si6 C107 C109 172.8(3)
C101 Si6 C107 C110 -64.5(3)
C101 Si6 C111 C112 -47.0(3)
C101 Si6 C111 C116 133.9(3)
C101 Si6 O16 C117 89.7(7)
C101 Si6 O216 C217 68.7(16)
C101 C102 C103 C104 0.1(7)
C102 C101 C106 C105 -0.5(6)
C102 C103 C104 C105 -0.1(7)
C103 C104 C105 C106 -0.3(7)
C104 C105 C106 C101 0.6(6)
C106 C101 C102 C103 0.1(6)
C107 Si6 C101 C102 95.6(3)
C107 Si6 C101 C106 -81.9(3)
C107 Si6 C111 C112 -170.8(3)
C107 Si6 C111 C116 10.2(4)
C107 Si6 O16 C117 -153.2(6)
C107 Si6 O216 C217 -174.0(13)
C111 Si6 C101 C102 -31.4(3)
C111 Si6 C101 C106 151.1(3)
C111 Si6 C107 C108 176.1(3)
C111 Si6 C107 C109 -65.2(3)
C111 Si6 C107 C110 57.5(3)
C111 Si6 O16 C117 -31.4(7)
C111 Si6 O216 C217 -43.3(16)
C111 C112 C113 C114 -0.9(6)
C112 C111 C116 C115 0.2(5)
C112 C113 C114 C115 0.8(6)
C113 C114 C115 C116 -0.1(5)
C114 C115 C116 C111 -0.4(5)
C116 C111 C112 C113 0.4(5)
O16 Si6 C101 C102 -154.4(4)
O16 Si6 C101 C106 28.1(4)
O16 Si6 C107 C108 -65.9(4)
O16 Si6 C107 C109 52.8(4)
O16 Si6 C107 C110 175.4(4)
O16 Si6 C111 C112 78.2(4)
O16 Si6 C111 C116 -100.8(4)
O16 C117 C118 O17 172.6(5)
O16 C117 C118 C119 -62.4(7)
O17 C118 C119 O18 57.0(6)
C117 C118 C119 O18 -67.1(6)
O216 Si6 C101 C102 -144.9(7)
O216 Si6 C101 C106 37.6(7)
O216 Si6 C107 C108 -56.7(7)
O216 Si6 C107 C109 62.0(7)
O216 Si6 C107 C110 -175.4(7)
O216 Si6 C111 C112 60.0(5)
O216 Si6 C111 C116 -119.1(5)
O216 C217 C218 O217 -177.8(10)
O216 C217 C218 C219 -53.8(13)
O217 C218 C219 O218 -51.5(15)
C217 C218 C219 O218 -174.7(8)
Si7 O19 C137 C138 169.6(3)
Si7 C131 C132 C133 179.6(4)
Si7 C131 C136 C135 -179.0(4)
Si7 C121 C122 C123 179.0(12)
Si7 C121 C126 C125 -179.3(9)
Si7 C161 C162 C163 175.7(15)
Si7 C161 C166 C165 -175.9(14)
O19 Si7 C127 C128 174.8(3)
O19 Si7 C127 C129 56.1(3)
O19 Si7 C127 C130 -63.1(3)
O19 Si7 C131 C132 153.8(3)
O19 Si7 C131 C136 -26.1(4)
O19 Si7 C121 C122 120.3(15)
O19 Si7 C121 C126 -58.6(17)
O19 C137 C138 O20 -80.1(4)
O19 C137 C138 C139 48.4(4)
O20 C138 C139 O21 -56.3(4)
C127 Si7 O19 C137 45.0(4)
C127 Si7 C131 C132 -86.1(4)
C127 Si7 C131 C136 94.0(4)
C127 Si7 C121 C122 -6(2)
C127 Si7 C121 C126 175.1(12)
C131 Si7 O19 C137 163.0(3)
C131 Si7 C127 C128 60.7(3)
C131 Si7 C127 C129 -58.0(3)
C131 Si7 C127 C130 -177.1(3)
C131 Si7 C121 C122 -129.4(16)
C131 Si7 C121 C126 51.8(15)
C131 C132 C133 C134 -0.9(8)
C132 C131 C136 C135 1.1(7)
C132 C133 C134 C135 1.6(8)
C133 C134 C135 C136 -1.0(8)
C134 C135 C136 C131 -0.4(8)
C136 C131 C132 C133 -0.5(7)
C137 C138 C139 O21 175.0(3)
C121 Si7 O19 C137 -83.2(8)
C121 Si7 C127 C128 -61.8(8)
C121 Si7 C127 C129 179.5(8)
C121 Si7 C127 C130 60.4(8)
C121 Si7 C131 C132 40.9(5)
C121 Si7 C131 C136 -139.1(5)
C121 C122 C123 C124 3(2)
C122 C121 C126 C125 2(2)
C122 C123 C124 C125 -4(3)
C123 C124 C125 C126 3(3)
C124 C125 C126 C121 -2.3(19)
C126 C121 C122 C123 -2(2)
C161 Si7 O19 C137 -79.1(11)
C161 Si7 C127 C128 -60.7(10)
C161 Si7 C127 C129 -179.4(10)
C161 Si7 C127 C130 61.5(10)
C161 Si7 C131 C132 35.3(6)
C161 Si7 C131 C136 -144.6(6)
C161 C162 C163 C164 -4(3)
C162 C161 C166 C165 -5(3)
C162 C163 C164 C165 3(3)
C163 C164 C165 C166 -3(3)
C164 C165 C166 C161 4(3)
C166 C161 C162 C163 5(3)
Si8 C141 C142 C143 -175.7(4)
Si8 C141 C146 C145 174.8(4)
Si8 C151 C152 C153 174.3(3)
Si8 C151 C156 C155 -173.8(3)
Si8 O22 C157 C158 130.4(8)
Si8 O32 C257 C258 151(2)
C141 Si8 C147 C148 -51.9(4)
C141 Si8 C147 C149 70.3(3)
C141 Si8 C147 C150 -170.5(3)
C141 Si8 C151 C152 121.7(3)
C141 Si8 C151 C156 -63.6(3)
C141 Si8 O22 C157 -41.2(7)
C141 Si8 O32 C257 -28(3)
C141 C142 C143 C144 0.8(7)
C142 C141 C146 C145 -1.4(6)
C142 C143 C144 C145 -1.3(7)
C143 C144 C145 C146 0.4(7)
C144 C145 C146 C141 1.0(7)
C146 C141 C142 C143 0.5(6)
C147 Si8 C141 C142 -128.6(3)
C147 Si8 C141 C146 55.4(4)
C147 Si8 C151 C152 -110.7(3)
C147 Si8 C151 C156 64.0(3)
C147 Si8 O22 C157 -163.5(6)
C147 Si8 O32 C257 -156(2)
C151 Si8 C141 C142 -4.6(4)
C151 Si8 C141 C146 179.4(3)
C151 Si8 C147 C148 -176.6(3)
C151 Si8 C147 C149 -54.4(3)
C151 Si8 C147 C150 64.8(3)
C151 Si8 O22 C157 81.2(7)
C151 Si8 O32 C257 88(3)
C151 C152 C153 C154 -0.1(6)
C152 C151 C156 C155 1.1(5)
C152 C153 C154 C155 0.9(6)
C153 C154 C155 C156 -0.6(6)
C154 C155 C156 C151 -0.4(5)
C156 C151 C152 C153 -0.8(6)
O22 Si8 C141 C142 118.2(4)
O22 Si8 C141 C146 -57.8(5)
O22 Si8 C147 C148 66.7(5)
O22 Si8 C147 C149 -171.1(5)
O22 Si8 C147 C150 -51.9(5)
O22 Si8 C151 C152 -0.7(5)
O22 Si8 C151 C156 174.0(5)
O22 C157 C158 O23 -63.1(8)
O22 C157 C158 C159 56.6(7)
O23 C158 C159 O24 -65.2(12)
C157 C158 C159 O24 173.4(12)
O32 Si8 C141 C142 105.5(8)
O32 Si8 C141 C146 -70.5(8)
O32 Si8 C147 C148 72.1(11)
O32 Si8 C147 C149 -165.7(11)
O32 Si8 C147 C150 -46.5(11)
O32 Si8 C151 C152 7.3(10)
O32 Si8 C151 C156 -178.0(10)
O32 C257 C258 O33 -170.4(17)
O32 C257 C258 C259 -49(2)
O33 C258 C259 O34 -49(3)
C257 C258 C259 O34 -172(3)

_cod_database_fobs_code 2242622
